data_4134288
loop_
_publ_author_name
'Gropp, Cornelius'
'Fischer, Stefan'
'Husch, Tamara'
'Trapp, Nils'
'Carreira, Erick M.'
'Diederich, Fran\,cois'

_publ_section_title
;
 Molecular Recognition and Cocrystallization of Methylated and Halogenated
 Fragments of Danicalipin A by Enantiopure Alleno-Acetylenic Cage
 Receptors.
;
_journal_issue 10
_journal_name_full 'Journal of the American Chemical Society'
_journal_page_first 4749
_journal_page_last 4755
_journal_paper_doi 10.1021/jacs.9b13217
_journal_volume 142
_journal_year 2020
_chemical_absolute_configuration ad
_chemical_formula_moiety 'C5 H10 Br2 O, C128 H168 O12'
_chemical_formula_sum 'C133 H178 Br2 O13'
_chemical_formula_weight 2144.56
_space_group_crystal_system orthorhombic
_space_group_IT_number 19
_space_group_name_Hall 'P 2ac 2ab'
_space_group_name_H-M_alt 'P 21 21 21'
_atom_sites_solution_hydrogens geom
_atom_sites_solution_primary dual
_audit_creation_date 2017-09-21
_audit_creation_method
;
Olex2 1.2
(compiled 2017.08.10 svn.r3458 for OlexSys, GUI svn.r5381)
;
_cell_angle_alpha 90
_cell_angle_beta 90
_cell_angle_gamma 90
_cell_formula_units_Z 4
_cell_length_a 43.9914(3)
_cell_length_b 18.74020(10)
_cell_length_c 15.61220(10)
_cell_measurement_reflns_used 131782
_cell_measurement_temperature 100.0(1)
_cell_measurement_theta_max 79.3110
_cell_measurement_theta_min 3.4660
_cell_volume 12870.82(14)
_computing_cell_refinement 'CrysAlisPro 1.171.39.8d (Rigaku OD, 2015)'
_computing_data_collection 'CrysAlisPro 1.171.39.8d (Rigaku OD, 2015)'
_computing_data_reduction 'CrysAlisPro 1.171.39.8d (Rigaku OD, 2015)'
_computing_molecular_graphics 'Olex2 (Dolomanov et al., 2009)'
_computing_publication_material 'Olex2 (Dolomanov et al., 2009)'
_computing_structure_refinement 'XL (Sheldrick, 2008)'
_computing_structure_solution 'ShelXT (Sheldrick, 2015)'
_diffrn_ambient_environment N~2~
_diffrn_ambient_temperature 100.0(1)
_diffrn_detector 'CCD plate'
_diffrn_detector_type 'Pilatus 300K'
_diffrn_measured_fraction_theta_full 1.000
_diffrn_measured_fraction_theta_max 0.994
_diffrn_measurement_details
;
List of Runs (angles in degrees, time in seconds):

  # Type    Start    End  Width  t~exp~   \w     \q     \k     \f   Frames
--------------------------------------------------------------------------
  1  \w    -65.00  22.00   0.50    3.00    --  -49.37  57.00 120.00  174
  2  \w    -65.00  22.00   0.50    3.00    --  -49.37  57.00 -60.00  174
  3  \w     59.00 120.00   0.50    3.00    --   49.37 178.00-180.00  122
  4  \w     86.00 177.00   0.50   12.00    --  110.00  77.00-150.00  182
  5  \w     94.00 123.00   0.50   12.00    --  110.00 -19.00 -30.00   58
  6  \w     94.00 123.00   0.50   12.00    --  110.00 -19.00 -90.00   58
  7  \w     94.00 123.00   0.50   12.00    --  110.00 -19.00-120.00   58
  8  \w     94.00 123.00   0.50   12.00    --  110.00 -19.00-150.00   58
  9  \w     97.00 178.00   0.50   12.00    --  110.00  19.00-180.00  162
 10  \w     98.00 178.00   0.50   12.00    --  110.00  38.00-150.00  160
 11  \w     86.00 177.00   0.50   12.00    --  110.00  77.00   0.00  182
 12  \w     94.00 178.00   0.50   12.00    --  110.00  57.00  60.00  168
 13  \w     98.00 178.00   0.50   12.00    --  110.00  38.00  30.00  160
 14  \w     91.00 178.00   0.50   12.00    --  110.00 125.00 150.00  174
 15  \w     94.00 123.00   0.50   12.00    --  110.00 -19.00  60.00   58
 16  \w     44.00 134.00   0.50   12.00    --  110.00 -77.00 120.00  180
 17  \w     40.00 110.00   0.50   12.00    --  110.00 -99.00   0.00  140
 18  \w     40.00 110.00   0.50   12.00    --  110.00 -99.00 -60.00  140
 19  \w     40.00 110.00   0.50   12.00    --  110.00 -99.00-180.00  140
 20  \w     38.00  84.00   0.50   12.00    --  110.00 -57.00 -90.00   92
 21  \w     44.00 134.00   0.50   12.00    --  110.00 -77.00 -30.00  180
 22  \w     40.00 110.00   0.50   12.00    --  110.00 -99.00  90.00  140
 23  \w     38.00  84.00   0.50   12.00    --  110.00 -57.00 150.00   92
 24  \w     39.00 122.00   0.50   12.00    --  110.00-125.00 150.00  166
 25  \w     38.00  84.00   0.50   12.00    --  110.00 -57.00 -30.00   92
 26  \w     38.00  84.00   0.50   12.00    --  110.00 -57.00   0.00   92
 27  \w     39.00 122.00   0.50   12.00    --  110.00-125.00 -60.00  166
 28  \w    -95.00  -9.00   0.50   12.00    --  -70.00 125.00-120.00  172
 29  \w   -125.00 -36.00   0.50    3.00    --  -49.37 -38.00-120.00  178
 30  \w   -116.00 -26.00   0.50    3.00    --  -49.37 -77.00-180.00  180
 31  \w   -116.00 -26.00   0.50    3.00    --  -49.37 -77.00   0.00  180
 32  \w   -120.00 -38.00   0.50    3.00    --  -49.37-178.00  30.00  164
 33  \w   -116.00 -26.00   0.50    3.00    --  -49.37 -77.00  90.00  180
 34  \w   -116.00 -26.00   0.50    3.00    --  -49.37 -77.00 -60.00  180
 35  \w   -116.00 -26.00   0.50    3.00    --  -49.37 -77.00-120.00  180
 36  \w   -125.00 -36.00   0.50    3.00    --  -49.37 -38.00  30.00  178
 37  \w   -125.00 -37.00   0.50    3.00    --  -49.37 -19.00  90.00  176
 38  \w   -142.00 -54.00   0.50   12.00    --  -70.00 -57.00   0.00  176
 39  \w   -142.00 -54.00   0.50   12.00    --  -70.00 -57.00-180.00  176
;
_diffrn_measurement_device 'four-circle diffractometer'
_diffrn_measurement_device_type 'XtaLAB Synergy, Dualflex, Pilatus 300K'
_diffrn_measurement_method '\w scans'
_diffrn_orient_matrix_type 'CrysAlisPro convention (1999,Acta A55,543-557)'
_diffrn_orient_matrix_UB_11 -0.0032563000
_diffrn_orient_matrix_UB_12 -0.0026639000
_diffrn_orient_matrix_UB_13 -0.0981895000
_diffrn_orient_matrix_UB_21 -0.0348741000
_diffrn_orient_matrix_UB_22 0.0001332000
_diffrn_orient_matrix_UB_23 0.0093075000
_diffrn_orient_matrix_UB_31 -0.0000260000
_diffrn_orient_matrix_UB_32 0.0821465000
_diffrn_orient_matrix_UB_33 -0.0032002000
_diffrn_radiation_monochromator mirror
_diffrn_radiation_probe x-ray
_diffrn_radiation_type CuK\a
_diffrn_radiation_wavelength 1.54184
_diffrn_reflns_av_R_equivalents 0.0648
_diffrn_reflns_av_unetI/netI 0.0264
_diffrn_reflns_Laue_measured_fraction_full 1.000
_diffrn_reflns_Laue_measured_fraction_max 0.994
_diffrn_reflns_limit_h_max 56
_diffrn_reflns_limit_h_min -55
_diffrn_reflns_limit_k_max 23
_diffrn_reflns_limit_k_min -18
_diffrn_reflns_limit_l_max 19
_diffrn_reflns_limit_l_min -19
_diffrn_reflns_number 273849
_diffrn_reflns_point_group_measured_fraction_full 1.000
_diffrn_reflns_point_group_measured_fraction_max 0.990
_diffrn_reflns_theta_full 67.684
_diffrn_reflns_theta_max 80.065
_diffrn_reflns_theta_min 3.003
_diffrn_source 'micro-focus sealed X-ray tube'
_diffrn_source_type 'PhotonJet (Cu) X-ray Source'
_exptl_absorpt_coefficient_mu 1.231
_exptl_absorpt_correction_T_max 1.000
_exptl_absorpt_correction_T_min 0.651
_exptl_absorpt_correction_type gaussian
_exptl_absorpt_process_details
;
CrysAlisPro 1.171.39.8d (Rigaku Oxford Diffraction, 2015)
Numerical absorption correction based on gaussian integration over
			a multifaceted crystal model
Empirical absorption correction using spherical harmonics,
 implemented in SCALE3 ABSPACK scaling algorithm.
;
_exptl_crystal_colour 'clear colourless'
_exptl_crystal_colour_lustre clear
_exptl_crystal_colour_primary colourless
_exptl_crystal_density_diffrn 1.107
_exptl_crystal_description plate
_exptl_crystal_F_000 4600
_exptl_crystal_size_max 0.187
_exptl_crystal_size_mid 0.125
_exptl_crystal_size_min 0.027
_refine_diff_density_max 1.218
_refine_diff_density_min -2.475
_refine_diff_density_rms 0.137
_refine_ls_abs_structure_details
;
 Flack x determined using 10877 quotients [(I+)-(I-)]/[(I+)+(I-)]
 (Parsons, Flack and Wagner, Acta Cryst. B69 (2013) 249-259).
;
_refine_ls_abs_structure_Flack 0.022(4)
_refine_ls_extinction_method none
_refine_ls_goodness_of_fit_ref 1.286
_refine_ls_hydrogen_treatment constr
_refine_ls_matrix_type full
_refine_ls_number_parameters 1470
_refine_ls_number_reflns 27806
_refine_ls_number_restraints 320
_refine_ls_restrained_S_all 1.299
_refine_ls_R_factor_all 0.0933
_refine_ls_R_factor_gt 0.0902
_refine_ls_shift/su_max 0.002
_refine_ls_shift/su_mean 0.000
_refine_ls_structure_factor_coef Fsqd
_refine_ls_weighting_details 'w=1/[\s^2^(Fo^2^)+(0.2000P)^2^] where P=(Fo^2^+2Fc^2^)/3'
_refine_ls_weighting_scheme calc
_refine_ls_wR_factor_gt 0.2706
_refine_ls_wR_factor_ref 0.2754
_reflns_Friedel_coverage 0.845
_reflns_Friedel_fraction_full 1.000
_reflns_Friedel_fraction_max 0.986
_reflns_number_gt 25884
_reflns_number_total 27806
_reflns_threshold_expression 'I > 2\s(I)'
_cod_data_source_file CCDC-1914839.cif
_cod_data_source_block d160815_44_16
_cod_depositor_comments 'Adding full bibliography for 4134283--4134298.cif.'
_cod_database_code 4134288
_shelx_shelxl_version_number 2014/7
_chemical_oxdiff_formula C133H178Br2O13
_shelx_space_group_comment
;
The symmetry employed for this shelxl refinement is uniquely defined
by the following loop, which should always be used as a source of
symmetry information in preference to the above space-group names.
They are only intended as comments.
;
_reflns_odcompleteness_completeness 99.96
_reflns_odcompleteness_iscentric 1
_reflns_odcompleteness_theta 66.97
_olex2_refinement_description
;
1. Fixed Uiso
 At 1.2 times of:
  All C(H) groups, All C(H,H) groups, All C(H,H,H,H) groups
 At 1.5 times of:
  All C(H,H,H) groups, All O(H) groups
2. Restrained distances
 C3D-C2D = C5C-C4C = C3C-C2C = C5D-C4D = C2D-C1C = C2C-C1C = C4C-C2C = C4D-C2D
 1.51 with sigma of 0.02
 C17-C16 = C17-C16A = C16A-C15A = C16-C15 = C18-C17
 1.51 with sigma of 0.02
 O2-H
 2.1 with sigma of 0.02
 C5D-C4D \\sim C3C-C2C \\sim C3D-C2D \\sim C5C-C4C
 with sigma of 0.02
 Br2C-C4C \\sim Br2C-C4D
 with sigma of 0.02
 C4C-C2C \\sim C4D-C2D
 with sigma of 0.02
 C2D-C1C \\sim C2C-C1C
 with sigma of 0.02
 Br1C-C2D \\sim Br1C-C2C
 with sigma of 0.02
 C18-C17 \\sim C17-C16A \\sim C17-C16 \\sim C16A-C15A \\sim C16-C15 \\sim
C15A-C14A \\sim C15-C14 ~
 C14A-C13A \\sim C14-C13
 with sigma of 0.02
 C13-C15 \\sim C13A-C15A \\sim C14-C16 \\sim C14A-C16A \\sim C15-C17 \\sim
C15A-C17 \\sim C16-C18 ~
 C16A-C18
 with sigma of 0.02
 C22-C21 \\sim C21-C20A \\sim C21-C20 \\sim C20A-C19A \\sim C20-C19
 with sigma of 0.02
 C19A-C21 \\sim C19-C21 \\sim C20A-C22 \\sim C20-C22
 with sigma of 0.02
3. Rigid bond restraints
 C18, C17, C14, C13, C16, C15, C13A, C14A, C15A, C16A
 with sigma for 1-2 distances of 0.01 and sigma for 1-3 distances of 0.01
 C24, C23, C22, C21, C20A, C19A, C20, C19
 with sigma for 1-2 distances of 0.01 and sigma for 1-3 distances of 0.01
4. Rigid body (RIGU) restrains
 Br2C, Br1C, C2C, C2D, C1C, C3C, C4C, C4D, C3D, O1C, C5C, C5D
 with sigma for 1-2 distances of 0.004 and sigma for 1-3 distances of 0.004
 C18, C17, C14, C13, C16, C15, C13A, C14A, C15A, C16A
 with sigma for 1-2 distances of 0.004 and sigma for 1-3 distances of 0.004
 C23, C22, C21, C20A, C19A, C20, C19, C24
 with sigma for 1-2 distances of 0.004 and sigma for 1-3 distances of 0.004
5. Others
 Sof(HI)=Sof(HJ)=Sof(C5D)=Sof(HU)=Sof(HV)=Sof(HW)=Sof(C4D)=Sof(HX)=Sof(C2D)=
 Sof(C3D)=Sof(HY)=Sof(HZ)=Sof(H0AA)=1-FVAR(1)
 Sof(HG)=Sof(HH)=Sof(C2C)=Sof(C5C)=Sof(HL)=Sof(HM)=Sof(HN)=Sof(C3C)=Sof(HO)=
 Sof(HP)=Sof(HQ)=Sof(C4C)=Sof(HT)=FVAR(1)
 Sof(H21C)=Sof(H21D)=Sof(H17C)=Sof(H17D)=Sof(C20A)=Sof(H20A)=Sof(H20B)=
 Sof(C19A)=Sof(H19A)=Sof(H19B)=Sof(H19C)=Sof(C13A)=Sof(H13D)=Sof(H13E)=
 Sof(H13F)=Sof(C14A)=Sof(H14C)=Sof(H14D)=Sof(C15A)=Sof(H15C)=Sof(H15D)=
 Sof(C16A)=Sof(H16C)=Sof(H16D)=1-FVAR(2)
 Sof(H21A)=Sof(H21B)=Sof(H17A)=Sof(H17B)=Sof(C14)=Sof(H14A)=Sof(H14B)=Sof(C13)=
 Sof(H13A)=Sof(H13B)=Sof(H13C)=Sof(C16)=Sof(H16A)=Sof(H16B)=Sof(C15)=Sof(H15A)=
 Sof(H15B)=Sof(C20)=Sof(H20C)=Sof(H20D)=Sof(C19)=Sof(H19D)=Sof(H19E)=Sof(H19F)=
 FVAR(2)
6.a Ternary CH refined with riding coordinates:
 C42(H42), C44(H44), C48(H48), C53(H53), C4C(HT), C4D(HX)
6.b Secondary CH2 refined with riding coordinates:
 C24(H24A,H24B), C49(H49A,H49B), C12(H12A,H12B), C54(H54A,H54B), C64(H64A,
 H64B), C6(H6A,H6B), C69(H69A,H69B), C11(H11A,H11B), C4(H4A,H4B), C23(H23A,
 H23B), C10(H10A,H10B), C22(H22A,H22B), C18(H18A,H18B), C9(H9A,H9B), C5(H5A,
 H5B), C21(H21C,H21D), C21(H21A,H21B), C3(H3A,H3B), C2(H2A,H2B), C8(H8A,H8B),
 C1C(HG,HH), C1C(HI,HJ), C17(H17A,H17B), C17(H17C,H17D), C20A(H20A,H20B),
 C14(H14A,H14B), C16(H16A,H16B), C15(H15A,H15B), C14A(H14C,H14D), C15A(H15C,
 H15D), C16A(H16C,H16D), C20(H20C,H20D)
6.c Me refined with riding coordinates:
 C119(H11,HE,HF), C125(H12R,H12S,H12T)
6.d Aromatic/amide H refined with riding coordinates:
 C25(H25), C36(H36), C50(H50), C59(H59)
6.e Idealised Me refined as rotating group:
 C91(H91A,H91B,H91C), C93(H93A,H93B,H93C), C95(H95A,H95B,H95C), C98(H98A,H98B,
 H98C), C99(H99A,H99B,H99C), C100(H10C,H10D,H10E), C102(H10F,H10G,H10H),
 C103(H10I,H10J,H10K), C104(H10L,H10M,H10N), C106(H10O,H10P,H10Q), C107(H10R,
 H10S,H10T), C108(H10U,H10V,H10W), C109(H10X,H10Y,HA), C110(H11C,H11D,H11E),
 C111(H11F,H11G,H11H), C112(H11I,H11J,H11K), C113(H11L,H11M,H11N), C114(H11O,
 H11P,H11Q), C115(H11R,H11S,H11T), C116(H11U,H11V,H11W), C117(H11X,H11Y,HB),
 C118(H11Z,HC,HD), C120(H12C,H12D,H12E), C121(H12F,H12G,H12H), C122(H12I,H12J,
 H12K), C123(H12L,H12M,H12N), C124(H12O,H12P,H12Q), C126(H12U,H12V,H12W),
 C7(H7A,H7B,H7C), C1(H1A,H1B,H1C), C127(H12X,H12Y,HK), C5C(HL,HM,HN), C3C(HO,HP,
 HQ), C128(H12Z,HR,HS), C13(H13A,H13B,H13C), C19A(H19A,H19B,H19C), C5D(HU,HV,
 HW), C3D(HY,HZ,H0AA), C13A(H13D,H13E,H13F), C19(H19D,H19E,H19F)
6.f Idealised tetrahedral OH refined as rotating group:
 O2(H2), O4(H4), O3(H3), O1(H1), O1C(H)
;
_olex2_date_sample_data_collection 2017-09-20
_olex2_date_sample_submission 2017-09-20
_olex2_submission_original_sample_id d160815_44_16
_olex2_submission_special_instructions 'No special instructions were received'
_oxdiff_exptl_absorpt_empirical_details
;
Empirical correction (ABSPACK) includes:
- Absorption correction using spherical harmonics
- Frame scaling
- Detector area scaling
;
_oxdiff_exptl_absorpt_empirical_full_max 1.460
_oxdiff_exptl_absorpt_empirical_full_min 0.726

loop_
_space_group_symop_operation_xyz
'x, y, z'
'-x+1/2, -y, z+1/2'
'-x, y+1/2, -z+1/2'
'x+1/2, -y+1/2, -z'

loop_
_atom_site_label
_atom_site_type_symbol
_atom_site_fract_x
_atom_site_fract_y
_atom_site_fract_z
_atom_site_U_iso_or_equiv
_atom_site_adp_type
_atom_site_occupancy
_atom_site_site_symmetry_order
_atom_site_calc_flag
_atom_site_refinement_flags_posn
_atom_site_refinement_flags_adp
_atom_site_refinement_flags_occupancy
_atom_site_disorder_assembly
_atom_site_disorder_group
Br1C Br 0.58667(2) 0.26923(5) 0.61414(5) 0.0572(2) Uani 1 1 d D U . . .
Br2C Br 0.65397(2) 0.29260(7) 0.73166(5) 0.0655(3) Uani 1 1 d D U . . .
O003 O 0.59805(8) 0.16067(17) 0.9203(2) 0.0233(6) Uani 1 1 d . . . . .
O004 O 0.59746(8) 0.41530(17) 0.9174(2) 0.0260(7) Uani 1 1 d . . . . .
O005 O 0.58366(8) 0.07389(16) 0.8195(2) 0.0229(6) Uani 1 1 d . . . . .
O006 O 0.52373(9) 0.15537(17) 0.4400(2) 0.0261(7) Uani 1 1 d . . . . .
O007 O 0.54023(8) 0.07020(17) 0.5408(2) 0.0245(7) Uani 1 1 d . . . . .
O008 O 0.58231(8) 0.49941(17) 0.8145(3) 0.0286(7) Uani 1 1 d . . . . .
O009 O 0.52301(10) 0.41000(18) 0.4367(2) 0.0310(8) Uani 1 1 d . . . . .
O00A O 0.53933(10) 0.49711(18) 0.5342(3) 0.0329(8) Uani 1 1 d . . . . .
O2 O 0.70600(13) 0.2010(2) 0.4121(3) 0.0482(11) Uani 1 1 d D . . . .
H2 H 0.7159 0.1906 0.4547 0.072 Uiso 1 1 calc GR . . . .
C25 C 0.53522(10) 0.2868(2) 0.8943(3) 0.0220(8) Uani 1 1 d . . . . .
H25 H 0.5143 0.2864 0.8857 0.026 Uiso 1 1 calc R . . . .
O4 O 0.72704(15) 0.3534(3) 0.5761(4) 0.0589(14) Uani 1 1 d . . . . .
H4 H 0.7225 0.3723 0.5305 0.088 Uiso 1 1 calc GR . . . .
C26 C 0.56001(11) 0.0947(2) 0.7656(3) 0.0211(8) Uani 1 1 d . . . . .
C27 C 0.54986(11) 0.3523(2) 0.8999(3) 0.0222(8) Uani 1 1 d . . . . .
C28 C 0.55019(10) 0.2216(2) 0.9009(3) 0.0212(8) Uani 1 1 d . . . . .
O3 O 0.72711(13) 0.2042(3) 0.5761(3) 0.0510(11) Uani 1 1 d . . . . .
H3 H 0.7342 0.2440 0.5852 0.076 Uiso 1 1 calc GR . . . .
C29 C 0.49579(11) 0.2180(2) 0.5494(3) 0.0241(8) Uani 1 1 d . . . . .
C30 C 0.53439(11) 0.1293(2) 0.7986(3) 0.0219(8) Uani 1 1 d . . . . .
C31 C 0.58164(10) 0.2232(2) 0.9123(3) 0.0207(8) Uani 1 1 d . . . . .
C32 C 0.68971(10) 0.2881(3) 0.9417(3) 0.0236(8) Uani 1 1 d . . . . .
C33 C 0.51142(12) 0.4409(2) 0.6501(3) 0.0268(9) Uani 1 1 d . . . . .
C34 C 0.63807(12) -0.0299(2) 0.6003(4) 0.0286(10) Uani 1 1 d . . . . .
C35 C 0.71933(11) 0.1756(3) 0.8835(3) 0.0290(10) Uani 1 1 d . . . . .
O1 O 0.68772(14) 0.3958(3) 0.4451(3) 0.0546(12) Uani 1 1 d . . . . .
H1 H 0.6815 0.3561 0.4316 0.082 Uiso 1 1 calc GR . . . .
C36 C 0.51087(11) 0.1454(2) 0.7416(3) 0.0215(8) Uani 1 1 d . . . . .
H36 H 0.4938 0.1689 0.7623 0.026 Uiso 1 1 calc R . . . .
C37 C 0.56230(11) 0.0762(2) 0.6796(3) 0.0236(9) Uani 1 1 d . . . . .
C38 C 0.64715(12) -0.0248(3) 0.5200(4) 0.0303(10) Uani 1 1 d . . . . .
C39 C 0.51209(11) 0.1275(2) 0.6542(3) 0.0228(8) Uani 1 1 d . . . . .
C40 C 0.51417(13) 0.3471(2) 0.4769(3) 0.0278(10) Uani 1 1 d . . . . .
C41 C 0.70466(11) 0.2328(3) 0.9110(3) 0.0277(9) Uani 1 1 d . . . . .
C42 C 0.53269(11) 0.4225(2) 0.8893(3) 0.0265(9) Uani 1 1 d . . . . .
H42 H 0.5441 0.4592 0.9205 0.032 Uiso 1 1 calc R . . . .
C24 C 0.45505(11) 0.1488(3) 0.6312(3) 0.0276(9) Uani 1 1 d . U . . .
H24A H 0.4519 0.1052 0.6635 0.033 Uiso 1 1 calc R . . . .
H24B H 0.4537 0.1885 0.6709 0.033 Uiso 1 1 calc R . . . .
C43 C 0.49511(11) 0.3488(2) 0.5484(3) 0.0272(9) Uani 1 1 d . . . . .
C44 C 0.48636(12) 0.4197(3) 0.5880(4) 0.0314(10) Uani 1 1 d . . . . .
H44 H 0.4864 0.4550 0.5417 0.038 Uiso 1 1 calc R . . . .
C45 C 0.58123(11) 0.3518(2) 0.9105(3) 0.0221(8) Uani 1 1 d . . . . .
C46 C 0.65362(12) -0.0199(3) 0.4389(3) 0.0288(9) Uani 1 1 d . . . . .
C47 C 0.72747(12) 0.1133(3) 0.9411(4) 0.0321(10) Uani 1 1 d . . . . .
C48 C 0.48708(12) 0.1474(2) 0.5923(3) 0.0249(9) Uani 1 1 d . . . . .
H48 H 0.4870 0.1109 0.5473 0.030 Uiso 1 1 calc R . . . .
C49 C 0.60546(11) 0.1263(2) 0.8427(3) 0.0239(9) Uani 1 1 d . . . . .
H49A H 0.6252 0.1038 0.8483 0.029 Uiso 1 1 calc R . . . .
H49B H 0.6068 0.1616 0.7975 0.029 Uiso 1 1 calc R . . . .
C50 C 0.48675(11) 0.2842(2) 0.5839(3) 0.0243(8) Uani 1 1 d . . . . .
H50 H 0.4746 0.2843 0.6327 0.029 Uiso 1 1 calc R . . . .
C12 C 0.50156(11) 0.1513(2) 0.9320(3) 0.0248(9) Uani 1 1 d . . . . .
H12A H 0.4896 0.1888 0.9055 0.030 Uiso 1 1 calc R . . . .
H12B H 0.4916 0.1061 0.9205 0.030 Uiso 1 1 calc R . . . .
C51 C 0.53807(11) 0.0936(2) 0.6237(3) 0.0229(8) Uani 1 1 d . . . . .
C52 C 0.59752(10) 0.2883(2) 0.9177(3) 0.0219(8) Uani 1 1 d . . . . .
C53 C 0.53376(11) 0.1504(2) 0.8921(3) 0.0223(8) Uani 1 1 d . . . . .
H53 H 0.5457 0.1149 0.9235 0.027 Uiso 1 1 calc R . . . .
C54 C 0.60443(12) 0.4491(3) 0.8394(4) 0.0290(10) Uani 1 1 d . . . . .
H54A H 0.6063 0.4132 0.7950 0.035 Uiso 1 1 calc R . . . .
H54B H 0.6239 0.4729 0.8448 0.035 Uiso 1 1 calc R . . . .
C55 C 0.65347(12) -0.0753(3) 0.6688(3) 0.0300(10) Uani 1 1 d . . . . .
C56 C 0.51451(11) 0.2187(2) 0.4788(3) 0.0250(9) Uani 1 1 d . . . . .
C57 C 0.58840(12) 0.0394(2) 0.6494(3) 0.0253(9) Uani 1 1 d . . . . .
C58 C 0.65721(11) 0.2879(3) 0.9372(3) 0.0250(8) Uani 1 1 d . . . . .
C59 C 0.51023(11) 0.4253(2) 0.7371(4) 0.0273(9) Uani 1 1 d . . . . .
H59 H 0.4931 0.4023 0.7584 0.033 Uiso 1 1 calc R . . . .
C60 C 0.58735(13) 0.2925(3) 0.2522(3) 0.0345(11) Uani 1 1 d . . . . .
C61 C 0.58692(14) 0.5313(2) 0.6417(4) 0.0324(11) Uani 1 1 d . . . . .
C62 C 0.70534(13) 0.3525(3) 0.9821(3) 0.0296(10) Uani 1 1 d . . . . .
C63 C 0.62976(11) 0.2881(2) 0.9283(3) 0.0242(8) Uani 1 1 d . . . . .
C64 C 0.54897(12) 0.1215(2) 0.4779(3) 0.0274(9) Uani 1 1 d . . . . .
H64A H 0.5618 0.1573 0.5046 0.033 Uiso 1 1 calc R . . . .
H64B H 0.5608 0.0980 0.4338 0.033 Uiso 1 1 calc R . . . .
C65 C 0.61109(12) 0.0081(2) 0.6254(3) 0.0263(9) Uani 1 1 d . . . . .
C66 C 0.63917(12) -0.0704(3) 0.3725(3) 0.0297(10) Uani 1 1 d . . . . .
C67 C 0.53715(12) 0.4758(2) 0.6203(4) 0.0292(10) Uani 1 1 d . . . . .
C68 C 0.53362(11) 0.4424(2) 0.7943(3) 0.0252(9) Uani 1 1 d . . . . .
C6 C 0.50056(12) 0.4211(3) 0.9262(3) 0.0288(9) Uani 1 1 d . . . . .
H6A H 0.4897 0.3802 0.9033 0.035 Uiso 1 1 calc R . . . .
H6B H 0.4898 0.4638 0.9083 0.035 Uiso 1 1 calc R . . . .
C69 C 0.54782(14) 0.4454(3) 0.4749(4) 0.0344(11) Uani 1 1 d . . . . .
H69A H 0.5606 0.4105 0.5032 0.041 Uiso 1 1 calc R . . . .
H69B H 0.5598 0.4679 0.4303 0.041 Uiso 1 1 calc R . . . .
C70 C 0.56127(12) 0.4946(2) 0.6751(4) 0.0281(10) Uani 1 1 d . . . . .
C71 C 0.68669(13) 0.5798(3) 0.6622(4) 0.0323(10) Uani 1 1 d . . . . .
C72 C 0.55890(12) 0.4763(2) 0.7614(4) 0.0277(9) Uani 1 1 d . . . . .
C73 C 0.60062(14) 0.3538(4) 0.2422(3) 0.0371(12) Uani 1 1 d . . . . .
C74 C 0.72282(15) 0.4685(3) 0.6380(4) 0.0367(11) Uani 1 1 d . . . . .
C75 C 0.74188(15) 0.4048(3) 0.6304(4) 0.0356(11) Uani 1 1 d . . . . .
C76 C 0.56395(12) 0.2868(3) 0.3157(3) 0.0316(10) Uani 1 1 d . . . . .
C77 C 0.54499(13) 0.2832(3) 0.3707(3) 0.0298(10) Uani 1 1 d . . . . .
C11 C 0.50285(13) 0.1636(3) 1.0283(3) 0.0308(10) Uani 1 1 d . . . . .
H11A H 0.5128 0.1229 1.0545 0.037 Uiso 1 1 calc R . . . .
H11B H 0.5155 0.2051 1.0391 0.037 Uiso 1 1 calc R . . . .
C78 C 0.52394(12) 0.2828(3) 0.4403(3) 0.0269(9) Uani 1 1 d . . . . .
C79 C 0.67322(12) 0.0352(3) 0.4085(3) 0.0309(10) Uani 1 1 d . . . . .
C80 C 0.63511(14) 0.5974(3) 0.5812(4) 0.0364(12) Uani 1 1 d . . . . .
C81 C 0.66135(15) 0.5878(3) 0.6176(4) 0.0381(12) Uani 1 1 d . . . . .
C4 C 0.46903(13) 0.4062(3) 1.0620(4) 0.0341(11) Uani 1 1 d . . . . .
H4A H 0.4613 0.3604 1.0432 0.041 Uiso 1 1 calc R . . . .
H4B H 0.4556 0.4428 1.0397 0.041 Uiso 1 1 calc R . . . .
C82 C 0.61441(15) 0.4159(4) 0.2314(4) 0.0384(12) Uani 1 1 d . . . . .
C23 C 0.43001(13) 0.1559(3) 0.5647(4) 0.0345(11) Uani 1 1 d . U . . .
H23A H 0.4292 0.1124 0.5309 0.041 Uiso 1 1 calc R . . . .
H23B H 0.4350 0.1949 0.5263 0.041 Uiso 1 1 calc R . . . .
O1C O 0.65323(13) 0.2768(4) 0.4278(3) 0.0584(13) Uani 1 1 d . U . . .
H H 0.6655 0.2517 0.4533 0.088 Uiso 1 1 calc DGR . . . .
C83 C 0.72713(12) 0.1720(3) 0.7931(4) 0.0328(11) Uani 1 1 d . . . . .
C84 C 0.68921(13) 0.0830(3) 0.3817(4) 0.0340(10) Uani 1 1 d . . . . .
C85 C 0.69516(14) 0.6334(3) 0.7337(4) 0.0337(11) Uani 1 1 d . . . . .
C10 C 0.47238(13) 0.1747(3) 1.0723(4) 0.0341(11) Uani 1 1 d . . . . .
H10A H 0.4601 0.1320 1.0659 0.041 Uiso 1 1 calc R . . . .
H10B H 0.4617 0.2137 1.0447 0.041 Uiso 1 1 calc R . . . .
C86 C 0.70682(14) 0.5208(3) 0.6470(4) 0.0345(11) Uani 1 1 d . . . . .
C87 C 0.60932(14) 0.5615(3) 0.6157(4) 0.0360(11) Uani 1 1 d . . . . .
C88 C 0.70775(14) 0.1441(3) 0.3510(4) 0.0360(11) Uani 1 1 d . . . . .
C89 C 0.64087(15) 0.4293(4) 0.2811(4) 0.0393(12) Uani 1 1 d . . . . .
C22 C 0.39870(13) 0.1694(3) 0.6037(4) 0.0409(12) Uani 1 1 d D U . . .
H22A H 0.3945 0.1321 0.6451 0.049 Uiso 1 1 calc R . . . .
H22B H 0.3992 0.2144 0.6343 0.049 Uiso 1 1 calc R . . . .
C90 C 0.73348(13) 0.1657(3) 0.7197(4) 0.0340(11) Uani 1 1 d . . . . .
C91 C 0.73968(14) 0.3471(4) 0.9743(4) 0.0382(12) Uani 1 1 d . . . . .
H91A H 0.7464 0.3026 0.9981 0.057 Uiso 1 1 calc GR . . . .
H91B H 0.7490 0.3858 1.0049 0.057 Uiso 1 1 calc GR . . . .
H91C H 0.7454 0.3495 0.9150 0.057 Uiso 1 1 calc GR . . . .
C92 C 0.62989(16) 0.6463(3) 0.5033(4) 0.0397(12) Uani 1 1 d . . . . .
C18 C 0.45410(12) 0.4203(3) 0.6275(4) 0.0388(13) Uani 1 1 d D U . . .
H18A H 0.4530 0.3833 0.6709 0.047 Uiso 1 1 calc R . . . .
H18B H 0.4509 0.4658 0.6557 0.047 Uiso 1 1 calc R . . . .
C93 C 0.71870(17) 0.1284(3) 1.0336(4) 0.0416(13) Uani 1 1 d . . . . .
H93A H 0.7300 0.1688 1.0541 0.062 Uiso 1 1 calc GR . . . .
H93B H 0.7232 0.0875 1.0682 0.062 Uiso 1 1 calc GR . . . .
H93C H 0.6973 0.1386 1.0367 0.062 Uiso 1 1 calc GR . . . .
C9 C 0.47601(15) 0.1915(4) 1.1675(4) 0.0422(13) Uani 1 1 d . . . . .
H9A H 0.4852 0.1505 1.1954 0.051 Uiso 1 1 calc R . . . .
H9B H 0.4900 0.2312 1.1734 0.051 Uiso 1 1 calc R . . . .
C94 C 0.74173(15) 0.1545(3) 0.6280(4) 0.0400(12) Uani 1 1 d . . . . .
C95 C 0.61937(16) -0.1262(3) 0.4171(5) 0.0431(13) Uani 1 1 d . . . . .
H95A H 0.6320 -0.1571 0.4509 0.065 Uiso 1 1 calc GR . . . .
H95B H 0.6088 -0.1538 0.3748 0.065 Uiso 1 1 calc GR . . . .
H95C H 0.6049 -0.1027 0.4535 0.065 Uiso 1 1 calc GR . . . .
C5 C 0.50063(13) 0.4171(3) 1.0243(4) 0.0346(11) Uani 1 1 d . . . . .
H5A H 0.5136 0.3780 1.0421 0.041 Uiso 1 1 calc R . . . .
H5B H 0.5092 0.4609 1.0470 0.041 Uiso 1 1 calc R . . . .
C96 C 0.66383(15) 0.4371(4) 0.3227(4) 0.0418(13) Uani 1 1 d . . . . .
C97 C 0.59472(14) 0.2248(3) 0.2000(4) 0.0371(11) Uani 1 1 d . . . . .
C98 C 0.56755(16) 0.2075(4) 0.1430(4) 0.0416(13) Uani 1 1 d . . . . .
H98A H 0.5501 0.1979 0.1781 0.062 Uiso 1 1 calc GR . . . .
H98B H 0.5721 0.1663 0.1087 0.062 Uiso 1 1 calc GR . . . .
H98C H 0.5634 0.2473 0.1062 0.062 Uiso 1 1 calc GR . . . .
C99 C 0.76205(15) 0.1003(4) 0.9362(5) 0.0471(14) Uani 1 1 d . . . . .
H99A H 0.7687 0.1048 0.8779 0.071 Uiso 1 1 calc GR . . . .
H99B H 0.7666 0.0532 0.9567 0.071 Uiso 1 1 calc GR . . . .
H99C H 0.7724 0.1349 0.9710 0.071 Uiso 1 1 calc GR . . . .
C100 C 0.69660(14) 0.3546(3) 1.0769(4) 0.0347(11) Uani 1 1 d . . . . .
H10C H 0.6749 0.3571 1.0821 0.052 Uiso 1 1 calc GR . . . .
H10D H 0.7056 0.3958 1.1033 0.052 Uiso 1 1 calc GR . . . .
H10E H 0.7039 0.3122 1.1047 0.052 Uiso 1 1 calc GR . . . .
C101 C 0.69218(15) 0.4368(3) 0.3713(4) 0.0418(13) Uani 1 1 d . . . . .
C102 C 0.68136(14) -0.1127(3) 0.6329(4) 0.0402(13) Uani 1 1 d . . . . .
H10F H 0.6752 -0.1457 0.5891 0.060 Uiso 1 1 calc GR . . . .
H10G H 0.6915 -0.1381 0.6780 0.060 Uiso 1 1 calc GR . . . .
H10H H 0.6950 -0.0780 0.6089 0.060 Uiso 1 1 calc GR . . . .
C103 C 0.66277(17) -0.0268(3) 0.7449(4) 0.0430(13) Uani 1 1 d . . . . .
H10I H 0.6771 0.0084 0.7254 0.064 Uiso 1 1 calc GR . . . .
H10J H 0.6719 -0.0553 0.7889 0.064 Uiso 1 1 calc GR . . . .
H10K H 0.6451 -0.0034 0.7674 0.064 Uiso 1 1 calc GR . . . .
C104 C 0.63059(15) -0.1316(3) 0.7017(4) 0.0367(11) Uani 1 1 d . . . . .
H10L H 0.6122 -0.1083 0.7192 0.055 Uiso 1 1 calc GR . . . .
H10M H 0.6392 -0.1565 0.7496 0.055 Uiso 1 1 calc GR . . . .
H10N H 0.6262 -0.1649 0.6567 0.055 Uiso 1 1 calc GR . . . .
C105 C 0.60340(17) 0.4725(3) 0.1687(4) 0.0422(13) Uani 1 1 d . . . . .
C106 C 0.66394(15) -0.1069(4) 0.3197(4) 0.0416(13) Uani 1 1 d . . . . .
H10O H 0.6752 -0.0715 0.2885 0.062 Uiso 1 1 calc GR . . . .
H10P H 0.6548 -0.1397 0.2803 0.062 Uiso 1 1 calc GR . . . .
H10Q H 0.6774 -0.1322 0.3573 0.062 Uiso 1 1 calc GR . . . .
C21 C 0.37298(14) 0.1717(4) 0.5394(5) 0.0466(14) Uani 1 1 d D U . . .
H21C H 0.3537 0.1684 0.5694 0.056 Uiso 0.430(18) 1 calc R . P A 2
H21D H 0.3746 0.1310 0.5013 0.056 Uiso 0.430(18) 1 calc R . P A 2
H21A H 0.3684 0.1230 0.5230 0.056 Uiso 0.570(18) 1 calc R . P A 1
H21B H 0.3552 0.1905 0.5683 0.056 Uiso 0.570(18) 1 calc R . P A 1
C3 C 0.46811(16) 0.4088(3) 1.1606(4) 0.0409(13) Uani 1 1 d . . . . .
H3A H 0.4484 0.3916 1.1797 0.049 Uiso 1 1 calc R . . . .
H3B H 0.4834 0.3764 1.1828 0.049 Uiso 1 1 calc R . . . .
C107 C 0.65913(17) 0.6841(3) 0.4774(4) 0.0450(14) Uani 1 1 d . . . . .
H10R H 0.6655 0.7152 0.5228 0.067 Uiso 1 1 calc GR . . . .
H10S H 0.6556 0.7116 0.4264 0.067 Uiso 1 1 calc GR . . . .
H10T H 0.6747 0.6493 0.4666 0.067 Uiso 1 1 calc GR . . . .
C108 C 0.71069(16) 0.0470(3) 0.9090(4) 0.0420(13) Uani 1 1 d . . . . .
H10U H 0.6898 0.0491 0.9268 0.063 Uiso 1 1 calc GR . . . .
H10V H 0.7201 0.0050 0.9324 0.063 Uiso 1 1 calc GR . . . .
H10W H 0.7117 0.0453 0.8476 0.063 Uiso 1 1 calc GR . . . .
C109 C 0.69880(16) 0.5915(3) 0.8181(4) 0.0416(13) Uani 1 1 d . . . . .
H10X H 0.6794 0.5725 0.8351 0.062 Uiso 1 1 calc GR . . . .
H10Y H 0.7063 0.6228 0.8620 0.062 Uiso 1 1 calc GR . . . .
HA H 0.7129 0.5531 0.8098 0.062 Uiso 1 1 calc GR . . . .
C110 C 0.69359(16) 0.4204(3) 0.9375(4) 0.0372(12) Uani 1 1 d . . . . .
H11C H 0.7000 0.4204 0.8788 0.056 Uiso 1 1 calc GR . . . .
H11D H 0.7016 0.4617 0.9660 0.056 Uiso 1 1 calc GR . . . .
H11E H 0.6718 0.4214 0.9400 0.056 Uiso 1 1 calc GR . . . .
C111 C 0.60547(17) 0.7013(3) 0.5294(5) 0.0447(14) Uani 1 1 d . . . . .
H11F H 0.5889 0.6772 0.5573 0.067 Uiso 1 1 calc GR . . . .
H11G H 0.5981 0.7252 0.4792 0.067 Uiso 1 1 calc GR . . . .
H11H H 0.6142 0.7355 0.5678 0.067 Uiso 1 1 calc GR . . . .
C112 C 0.62272(16) 0.2403(5) 0.1452(4) 0.0487(15) Uani 1 1 d . . . . .
H11I H 0.6192 0.2823 0.1115 0.073 Uiso 1 1 calc GR . . . .
H11J H 0.6265 0.2005 0.1080 0.073 Uiso 1 1 calc GR . . . .
H11K H 0.6400 0.2476 0.1818 0.073 Uiso 1 1 calc GR . . . .
C113 C 0.61888(15) -0.0242(4) 0.3146(5) 0.0427(13) Uani 1 1 d . . . . .
H11L H 0.6018 -0.0073 0.3468 0.064 Uiso 1 1 calc GR . . . .
H11M H 0.6119 -0.0523 0.2671 0.064 Uiso 1 1 calc GR . . . .
H11N H 0.6304 0.0157 0.2937 0.064 Uiso 1 1 calc GR . . . .
C114 C 0.67029(17) 0.6892(4) 0.7449(5) 0.0449(14) Uani 1 1 d . . . . .
H11O H 0.6689 0.7177 0.6939 0.067 Uiso 1 1 calc GR . . . .
H11P H 0.6751 0.7193 0.7927 0.067 Uiso 1 1 calc GR . . . .
H11Q H 0.6512 0.6659 0.7550 0.067 Uiso 1 1 calc GR . . . .
C115 C 0.60129(18) 0.1630(4) 0.2616(5) 0.0482(15) Uani 1 1 d . . . . .
H11R H 0.6171 0.1767 0.3007 0.072 Uiso 1 1 calc GR . . . .
H11S H 0.6077 0.1220 0.2296 0.072 Uiso 1 1 calc GR . . . .
H11T H 0.5832 0.1517 0.2932 0.072 Uiso 1 1 calc GR . . . .
C116 C 0.72446(16) 0.6714(4) 0.7073(5) 0.0450(14) Uani 1 1 d . . . . .
H11U H 0.7397 0.6366 0.6933 0.068 Uiso 1 1 calc GR . . . .
H11V H 0.7315 0.7005 0.7538 0.068 Uiso 1 1 calc GR . . . .
H11W H 0.7206 0.7009 0.6582 0.068 Uiso 1 1 calc GR . . . .
C117 C 0.62814(18) 0.4812(4) 0.0983(4) 0.0478(15) Uani 1 1 d . . . . .
H11X H 0.6460 0.5020 0.1229 0.072 Uiso 1 1 calc GR . . . .
H11Y H 0.6206 0.5116 0.0536 0.072 Uiso 1 1 calc GR . . . .
HB H 0.6331 0.4352 0.0748 0.072 Uiso 1 1 calc GR . . . .
C2 C 0.47343(17) 0.4819(4) 1.1986(5) 0.0478(14) Uani 1 1 d . . . . .
H2A H 0.4938 0.4973 1.1835 0.057 Uiso 1 1 calc R . . . .
H2B H 0.4592 0.5151 1.1727 0.057 Uiso 1 1 calc R . . . .
C118 C 0.7446(2) 0.3698(4) 0.7177(5) 0.0491(15) Uani 1 1 d . . . . .
H11Z H 0.7375 0.4022 0.7609 0.074 Uiso 1 1 calc GR . . . .
HC H 0.7655 0.3581 0.7285 0.074 Uiso 1 1 calc GR . . . .
HD H 0.7326 0.3271 0.7188 0.074 Uiso 1 1 calc GR . . . .
C119 C 0.69502(17) 0.1716(4) 0.2656(4) 0.0478(15) Uani 1 1 d . . . . .
H11 H 0.6960 0.1342 0.2236 0.072 Uiso 1 1 calc R . . . .
HE H 0.6743 0.1861 0.2733 0.072 Uiso 1 1 calc R . . . .
HF H 0.7069 0.2115 0.2465 0.072 Uiso 1 1 calc R . . . .
C120 C 0.74082(16) 0.1221(4) 0.3409(5) 0.0516(16) Uani 1 1 d . . . . .
H12C H 0.7524 0.1617 0.3197 0.077 Uiso 1 1 calc GR . . . .
H12D H 0.7422 0.0831 0.3012 0.077 Uiso 1 1 calc GR . . . .
H12E H 0.7488 0.1075 0.3955 0.077 Uiso 1 1 calc GR . . . .
C121 C 0.77595(18) 0.1623(6) 0.6183(5) 0.064(2) Uani 1 1 d . . . . .
H12F H 0.7814 0.1571 0.5591 0.096 Uiso 1 1 calc GR . . . .
H12G H 0.7860 0.1261 0.6515 0.096 Uiso 1 1 calc GR . . . .
H12H H 0.7821 0.2085 0.6383 0.096 Uiso 1 1 calc GR . . . .
C122 C 0.57379(18) 0.4505(4) 0.1262(5) 0.0506(15) Uani 1 1 d . . . . .
H12I H 0.5774 0.4104 0.0893 0.076 Uiso 1 1 calc GR . . . .
H12J H 0.5660 0.4896 0.0930 0.076 Uiso 1 1 calc GR . . . .
H12K H 0.5592 0.4376 0.1693 0.076 Uiso 1 1 calc GR . . . .
C123 C 0.61774(19) 0.6011(4) 0.4285(5) 0.0484(15) Uani 1 1 d . . . . .
H12L H 0.6343 0.5757 0.4022 0.073 Uiso 1 1 calc GR . . . .
H12M H 0.6084 0.6318 0.3869 0.073 Uiso 1 1 calc GR . . . .
H12N H 0.6030 0.5676 0.4496 0.073 Uiso 1 1 calc GR . . . .
C8 C 0.44670(16) 0.2099(5) 1.2140(4) 0.0489(15) Uani 1 1 d . . . . .
H8A H 0.4329 0.1696 1.2105 0.059 Uiso 1 1 calc R . . . .
H8B H 0.4371 0.2501 1.1857 0.059 Uiso 1 1 calc R . . . .
C124 C 0.7726(2) 0.4236(4) 0.5914(8) 0.069(3) Uani 1 1 d . . . . .
H12O H 0.7850 0.3816 0.5887 0.103 Uiso 1 1 calc GR . . . .
H12P H 0.7824 0.4589 0.6263 0.103 Uiso 1 1 calc GR . . . .
H12Q H 0.7696 0.4422 0.5347 0.103 Uiso 1 1 calc GR . . . .
C1C C 0.62443(17) 0.2742(4) 0.4710(4) 0.0483(15) Uani 1 1 d D U . . .
HG H 0.6119 0.2372 0.4458 0.058 Uiso 0.519(17) 1 calc R . P B 1
HH H 0.6140 0.3194 0.4636 0.058 Uiso 0.519(17) 1 calc R . P B 1
HI H 0.6166 0.2259 0.4688 0.058 Uiso 0.481(17) 1 calc R . P B 2
HJ H 0.6101 0.3051 0.4415 0.058 Uiso 0.481(17) 1 calc R . P B 2
C125 C 0.7305(2) 0.0819(4) 0.6004(5) 0.059(2) Uani 1 1 d . . . . .
H12R H 0.7400 0.0458 0.6347 0.088 Uiso 1 1 calc R . . . .
H12S H 0.7088 0.0795 0.6078 0.088 Uiso 1 1 calc R . . . .
H12T H 0.7354 0.0743 0.5412 0.088 Uiso 1 1 calc R . . . .
C126 C 0.5991(2) 0.5447(4) 0.2152(6) 0.0603(19) Uani 1 1 d . . . . .
H12U H 0.5858 0.5384 0.2634 0.090 Uiso 1 1 calc GR . . . .
H12V H 0.5904 0.5788 0.1764 0.090 Uiso 1 1 calc GR . . . .
H12W H 0.6185 0.5618 0.2348 0.090 Uiso 1 1 calc GR . . . .
C7 C 0.4521(2) 0.2284(7) 1.3084(5) 0.069(2) Uani 1 1 d . . . . .
H7A H 0.4701 0.2569 1.3135 0.103 Uiso 1 1 calc GR . . . .
H7B H 0.4545 0.1853 1.3409 0.103 Uiso 1 1 calc GR . . . .
H7C H 0.4350 0.2548 1.3300 0.103 Uiso 1 1 calc GR . . . .
C1 C 0.4700(3) 0.4857(7) 1.2936(6) 0.073(3) Uani 1 1 d . . . . .
H1A H 0.4490 0.4921 1.3078 0.109 Uiso 1 1 calc GR . . . .
H1B H 0.4816 0.5252 1.3152 0.109 Uiso 1 1 calc GR . . . .
H1C H 0.4773 0.4422 1.3188 0.109 Uiso 1 1 calc GR . . . .
C17 C 0.42913(16) 0.4088(4) 0.5649(6) 0.063(2) Uani 1 1 d D U . . .
H17A H 0.4328 0.3641 0.5355 0.076 Uiso 0.570(18) 1 calc R . P A 1
H17B H 0.4103 0.4037 0.5966 0.076 Uiso 0.570(18) 1 calc R . P A 1
H17C H 0.4348 0.4375 0.5158 0.076 Uiso 0.430(18) 1 calc R . P A 2
H17D H 0.4315 0.3596 0.5469 0.076 Uiso 0.430(18) 1 calc R . P A 2
C127 C 0.7007(2) 0.5108(5) 0.4041(6) 0.063(2) Uani 1 1 d . . . . .
H12X H 0.6834 0.5319 0.4319 0.095 Uiso 1 1 calc GR . . . .
H12Y H 0.7068 0.5402 0.3567 0.095 Uiso 1 1 calc GR . . . .
HK H 0.7172 0.5069 0.4441 0.095 Uiso 1 1 calc GR . . . .
C20A C 0.3736(5) 0.2406(10) 0.4864(12) 0.046(4) Uani 0.430(18) 1 d D U P A 2
H20A H 0.3704 0.2813 0.5238 0.055 Uiso 0.430(18) 1 calc R . P A 2
H20B H 0.3934 0.2459 0.4595 0.055 Uiso 0.430(18) 1 calc R . P A 2
C2C C 0.6285(2) 0.2592(5) 0.5669(6) 0.031(2) Uani 0.519(17) 1 d D U P B 1
C5C C 0.6363(4) 0.3930(6) 0.5991(10) 0.041(4) Uani 0.519(17) 1 d D U P B 1
HL H 0.6165 0.3964 0.6252 0.061 Uiso 0.519(17) 1 calc GR . P B 1
HM H 0.6347 0.4051 0.5395 0.061 Uiso 0.519(17) 1 calc GR . P B 1
HN H 0.6500 0.4254 0.6270 0.061 Uiso 0.519(17) 1 calc GR . P B 1
C3C C 0.6407(4) 0.1828(6) 0.5834(10) 0.041(3) Uani 0.519(17) 1 d D U P B 1
HO H 0.6353 0.1682 0.6403 0.061 Uiso 0.519(17) 1 calc GR . P B 1
HP H 0.6624 0.1825 0.5774 0.061 Uiso 0.519(17) 1 calc GR . P B 1
HQ H 0.6319 0.1505 0.5427 0.061 Uiso 0.519(17) 1 calc GR . P B 1
C128 C 0.7166(2) 0.4059(7) 0.3169(7) 0.070(2) Uani 1 1 d . . . . .
H12Z H 0.7341 0.3956 0.3516 0.104 Uiso 1 1 calc GR . . . .
HR H 0.7221 0.4395 0.2731 0.104 Uiso 1 1 calc GR . . . .
HS H 0.7094 0.3627 0.2908 0.104 Uiso 1 1 calc GR . . . .
C14 C 0.3686(4) 0.478(2) 0.4805(15) 0.096(11) Uani 0.570(18) 1 d D U P A 1
H14A H 0.3699 0.5269 0.5004 0.115 Uiso 0.570(18) 1 calc R . P A 1
H14B H 0.3648 0.4481 0.5301 0.115 Uiso 0.570(18) 1 calc R . P A 1
C13 C 0.3421(4) 0.472(2) 0.4209(17) 0.099(12) Uani 0.570(18) 1 d D U P A 1
H13A H 0.3413 0.4243 0.3977 0.149 Uiso 0.570(18) 1 calc GR . P A 1
H13B H 0.3443 0.5055 0.3750 0.149 Uiso 0.570(18) 1 calc GR . P A 1
H13C H 0.3236 0.4815 0.4516 0.149 Uiso 0.570(18) 1 calc GR . P A 1
C16 C 0.4250(3) 0.4635(6) 0.5016(8) 0.054(3) Uani 0.570(18) 1 d D U P A 1
H16A H 0.4432 0.4651 0.4665 0.064 Uiso 0.570(18) 1 calc R . P A 1
H16B H 0.4236 0.5089 0.5312 0.064 Uiso 0.570(18) 1 calc R . P A 1
C4C C 0.6481(2) 0.3171(5) 0.6080(6) 0.030(2) Uani 0.519(17) 1 d D U P B 1
HT H 0.6682 0.3154 0.5805 0.036 Uiso 0.519(17) 1 calc R . P B 1
C19A C 0.3491(8) 0.2392(19) 0.418(2) 0.077(9) Uani 0.430(18) 1 d D U P A 2
H19A H 0.3400 0.1927 0.4161 0.116 Uiso 0.430(18) 1 calc GR . P A 2
H19B H 0.3579 0.2500 0.3632 0.116 Uiso 0.430(18) 1 calc GR . P A 2
H19C H 0.3338 0.2742 0.4312 0.116 Uiso 0.430(18) 1 calc GR . P A 2
C15 C 0.3982(3) 0.4578(9) 0.4430(10) 0.068(4) Uani 0.570(18) 1 d D U P A 1
H15A H 0.4019 0.4877 0.3934 0.081 Uiso 0.570(18) 1 calc R . P A 1
H15B H 0.3969 0.4089 0.4229 0.081 Uiso 0.570(18) 1 calc R . P A 1
C5D C 0.6512(6) 0.1719(10) 0.6084(17) 0.065(5) Uani 0.481(17) 1 d D U P B 2
HU H 0.6462 0.1528 0.6636 0.098 Uiso 0.481(17) 1 calc GR . P B 2
HV H 0.6710 0.1554 0.5917 0.098 Uiso 0.481(17) 1 calc GR . P B 2
HW H 0.6365 0.1563 0.5671 0.098 Uiso 0.481(17) 1 calc GR . P B 2
C4D C 0.6513(3) 0.2545(7) 0.6128(7) 0.045(3) Uani 0.481(17) 1 d D U P B 2
HX H 0.6704 0.2687 0.5858 0.054 Uiso 0.481(17) 1 calc R . P B 2
C2D C 0.6270(3) 0.2982(8) 0.5664(8) 0.049(3) Uani 0.481(17) 1 d D U P B 2
C3D C 0.6303(6) 0.3802(10) 0.5687(17) 0.059(5) Uani 0.481(17) 1 d D U P B 2
HY H 0.6216 0.4003 0.5177 0.089 Uiso 0.481(17) 1 calc GR . P B 2
HZ H 0.6514 0.3927 0.5718 0.089 Uiso 0.481(17) 1 calc GR . P B 2
H0AA H 0.6199 0.3987 0.6180 0.089 Uiso 0.481(17) 1 calc GR . P B 2
C13A C 0.3467(5) 0.5030(17) 0.3963(13) 0.062(7) Uani 0.430(18) 1 d D U P A 2
H13D H 0.3284 0.4976 0.4289 0.093 Uiso 0.430(18) 1 calc GR . P A 2
H13E H 0.3475 0.4673 0.3524 0.093 Uiso 0.430(18) 1 calc GR . P A 2
H13F H 0.3471 0.5495 0.3705 0.093 Uiso 0.430(18) 1 calc GR . P A 2
C14A C 0.3735(6) 0.4949(14) 0.4539(18) 0.081(8) Uani 0.430(18) 1 d D U P A 2
H14C H 0.3916 0.5045 0.4204 0.097 Uiso 0.430(18) 1 calc R . P A 2
H14D H 0.3722 0.5318 0.4974 0.097 Uiso 0.430(18) 1 calc R . P A 2
C15A C 0.3779(5) 0.4273(11) 0.4972(12) 0.077(7) Uani 0.430(18) 1 d D U P A 2
H15C H 0.3848 0.3938 0.4541 0.092 Uiso 0.430(18) 1 calc R . P A 2
H15D H 0.3579 0.4113 0.5149 0.092 Uiso 0.430(18) 1 calc R . P A 2
C16A C 0.3980(3) 0.4182(9) 0.5720(10) 0.050(4) Uani 0.430(18) 1 d D U P A 2
H16C H 0.3950 0.4596 0.6082 0.060 Uiso 0.430(18) 1 calc R . P A 2
H16D H 0.3904 0.3774 0.6036 0.060 Uiso 0.430(18) 1 calc R . P A 2
C20 C 0.3774(6) 0.213(2) 0.4603(17) 0.122(15) Uani 0.570(18) 1 d D U P A 1
H20C H 0.3953 0.1967 0.4304 0.147 Uiso 0.570(18) 1 calc R . P A 1
H20D H 0.3802 0.2634 0.4742 0.147 Uiso 0.570(18) 1 calc R . P A 1
C19 C 0.3487(8) 0.204(3) 0.402(2) 0.14(2) Uani 0.570(18) 1 d D U P A 1
H19D H 0.3533 0.2194 0.3451 0.213 Uiso 0.570(18) 1 calc GR . P A 1
H19E H 0.3323 0.2321 0.4247 0.213 Uiso 0.570(18) 1 calc GR . P A 1
H19F H 0.3428 0.1546 0.4013 0.213 Uiso 0.570(18) 1 calc GR . P A 1

loop_
_atom_site_aniso_label
_atom_site_aniso_U_11
_atom_site_aniso_U_22
_atom_site_aniso_U_33
_atom_site_aniso_U_23
_atom_site_aniso_U_13
_atom_site_aniso_U_12
Br1C 0.0436(4) 0.0748(5) 0.0531(4) -0.0031(4) 0.0050(3) -0.0110(3)
Br2C 0.0523(4) 0.1090(7) 0.0353(4) -0.0040(4) -0.0009(3) 0.0008(4)
O003 0.0290(16) 0.0180(14) 0.0228(15) 0.0022(11) -0.0004(12) 0.0040(12)
O004 0.0298(16) 0.0180(14) 0.0302(17) -0.0022(12) -0.0022(13) -0.0040(12)
O005 0.0278(16) 0.0163(13) 0.0245(15) 0.0016(11) -0.0020(12) 0.0019(12)
O006 0.0396(18) 0.0196(14) 0.0191(15) -0.0040(12) 0.0012(13) -0.0016(13)
O007 0.0376(18) 0.0157(13) 0.0201(15) -0.0017(11) 0.0040(13) -0.0008(12)
O008 0.0307(17) 0.0176(14) 0.0373(19) -0.0009(13) -0.0065(14) -0.0026(12)
O009 0.048(2) 0.0184(15) 0.0270(17) 0.0079(13) -0.0062(15) -0.0066(14)
O00A 0.049(2) 0.0169(15) 0.0333(19) 0.0065(13) -0.0055(16) -0.0033(14)
O2 0.068(3) 0.039(2) 0.037(2) -0.0006(17) -0.005(2) -0.014(2)
C25 0.0242(19) 0.0184(18) 0.0234(19) -0.0035(16) 0.0025(15) 0.0005(16)
O4 0.079(4) 0.046(3) 0.053(3) -0.021(2) -0.015(3) 0.004(3)
C26 0.029(2) 0.0121(17) 0.022(2) 0.0007(14) 0.0011(17) 0.0017(15)
C27 0.026(2) 0.0190(19) 0.021(2) -0.0011(15) 0.0000(16) 0.0017(16)
C28 0.025(2) 0.0212(19) 0.0171(18) 0.0012(15) 0.0032(14) 0.0019(16)
O3 0.069(3) 0.057(3) 0.0276(19) 0.0066(19) 0.001(2) 0.008(2)
C29 0.030(2) 0.0180(19) 0.025(2) -0.0031(16) -0.0027(16) -0.0003(16)
C30 0.026(2) 0.0159(18) 0.023(2) 0.0026(15) 0.0023(17) -0.0013(16)
C31 0.027(2) 0.0168(18) 0.0186(18) 0.0008(14) 0.0011(14) 0.0027(16)
C32 0.025(2) 0.029(2) 0.0169(18) 0.0027(16) -0.0023(14) -0.0019(17)
C33 0.029(2) 0.0153(18) 0.037(3) 0.0007(17) -0.0053(19) 0.0037(16)
C34 0.033(2) 0.0182(19) 0.035(3) -0.0026(17) 0.009(2) 0.0000(17)
C35 0.024(2) 0.039(3) 0.024(2) -0.0049(19) 0.0004(17) 0.0005(18)
O1 0.064(3) 0.057(3) 0.043(3) -0.003(2) -0.014(2) -0.001(2)
C36 0.025(2) 0.0149(18) 0.024(2) 0.0000(15) 0.0019(16) -0.0010(15)
C37 0.033(2) 0.0123(17) 0.026(2) -0.0011(15) 0.0019(18) -0.0005(16)
C38 0.032(2) 0.020(2) 0.038(3) -0.0014(18) 0.007(2) 0.0031(18)
C39 0.029(2) 0.0119(17) 0.028(2) -0.0006(15) 0.0042(17) -0.0017(15)
C40 0.040(3) 0.0160(19) 0.027(2) 0.0080(16) -0.0065(19) -0.0026(18)
C41 0.028(2) 0.030(2) 0.024(2) 0.0037(17) -0.0032(17) -0.0017(18)
C42 0.030(2) 0.0173(19) 0.032(2) -0.0056(17) 0.0001(19) 0.0001(16)
C24 0.028(2) 0.021(2) 0.034(2) -0.0023(17) -0.0010(18) -0.0014(16)
C43 0.030(2) 0.020(2) 0.032(2) 0.0022(18) -0.0098(19) 0.0010(17)
C44 0.032(2) 0.017(2) 0.045(3) -0.0026(19) -0.008(2) 0.0049(17)
C45 0.026(2) 0.0185(19) 0.021(2) -0.0014(15) -0.0009(15) -0.0031(16)
C46 0.031(2) 0.024(2) 0.031(2) 0.0014(18) 0.0043(19) 0.0055(18)
C47 0.030(2) 0.036(3) 0.031(2) -0.002(2) 0.0009(19) 0.003(2)
C48 0.033(2) 0.0176(19) 0.024(2) -0.0014(16) -0.0020(18) -0.0027(16)
C49 0.027(2) 0.0195(19) 0.026(2) 0.0001(16) 0.0036(17) 0.0026(16)
C50 0.027(2) 0.0188(19) 0.027(2) -0.0015(17) -0.0034(16) -0.0013(17)
C12 0.027(2) 0.023(2) 0.025(2) 0.0007(16) 0.0050(17) -0.0027(17)
C51 0.030(2) 0.0129(17) 0.026(2) -0.0004(15) 0.0040(17) -0.0003(15)
C52 0.027(2) 0.0204(19) 0.0181(18) -0.0012(15) 0.0004(15) 0.0000(17)
C53 0.027(2) 0.0181(18) 0.021(2) 0.0027(15) 0.0040(16) 0.0005(16)
C54 0.031(2) 0.019(2) 0.037(3) 0.0031(18) 0.002(2) -0.0022(17)
C55 0.033(2) 0.024(2) 0.032(2) -0.0012(18) 0.003(2) 0.0039(19)
C56 0.037(2) 0.0164(19) 0.0212(19) -0.0022(16) -0.0057(17) 0.0028(18)
C57 0.034(2) 0.0156(18) 0.026(2) 0.0028(15) 0.0044(18) -0.0019(17)
C58 0.029(2) 0.024(2) 0.0217(19) 0.0010(16) 0.0005(16) -0.0014(17)
C59 0.026(2) 0.0154(18) 0.041(3) -0.0029(17) -0.0012(19) 0.0007(16)
C60 0.036(2) 0.045(3) 0.022(2) 0.009(2) -0.0043(19) -0.008(2)
C61 0.040(3) 0.017(2) 0.040(3) 0.0050(18) 0.000(2) -0.0048(19)
C62 0.036(3) 0.030(2) 0.023(2) 0.0012(18) -0.0042(18) -0.0083(19)
C63 0.027(2) 0.0193(18) 0.027(2) -0.0019(16) 0.0000(16) -0.0011(17)
C64 0.036(2) 0.0192(19) 0.028(2) 0.0026(16) 0.0062(19) -0.0009(17)
C65 0.032(2) 0.0189(19) 0.028(2) 0.0005(16) 0.0073(18) 0.0019(17)
C66 0.034(2) 0.027(2) 0.028(2) 0.0031(18) 0.0002(19) 0.0015(19)
C67 0.039(3) 0.0149(18) 0.033(2) 0.0015(17) -0.002(2) 0.0021(17)
C68 0.031(2) 0.0136(18) 0.031(2) -0.0049(16) -0.0010(19) 0.0019(16)
C6 0.029(2) 0.024(2) 0.033(2) -0.0044(17) 0.0051(19) 0.0075(18)
C69 0.046(3) 0.020(2) 0.037(3) 0.0021(19) -0.002(2) -0.005(2)
C70 0.035(2) 0.0134(18) 0.036(3) 0.0014(16) -0.002(2) -0.0032(17)
C71 0.039(3) 0.027(2) 0.031(2) 0.0023(19) 0.006(2) -0.005(2)
C72 0.033(2) 0.0122(17) 0.038(3) -0.0045(17) -0.002(2) -0.0004(16)
C73 0.040(3) 0.052(3) 0.020(2) 0.008(2) -0.0035(19) -0.011(2)
C74 0.046(3) 0.032(3) 0.032(3) 0.000(2) 0.003(2) -0.003(2)
C75 0.049(3) 0.029(2) 0.029(3) -0.0015(19) 0.006(2) -0.005(2)
C76 0.038(2) 0.033(2) 0.024(2) 0.0050(19) -0.0073(19) -0.010(2)
C77 0.045(3) 0.024(2) 0.020(2) 0.0022(17) -0.0038(19) -0.004(2)
C11 0.035(3) 0.034(2) 0.023(2) -0.0003(18) 0.0036(19) -0.004(2)
C78 0.035(2) 0.022(2) 0.023(2) 0.0038(17) -0.0050(17) -0.0041(18)
C79 0.034(2) 0.032(2) 0.027(2) 0.0004(18) 0.0018(19) 0.005(2)
C80 0.045(3) 0.015(2) 0.049(3) -0.001(2) -0.002(2) -0.0055(19)
C81 0.053(3) 0.023(2) 0.039(3) 0.001(2) 0.008(2) -0.008(2)
C4 0.036(3) 0.030(2) 0.037(3) 0.001(2) 0.007(2) 0.004(2)
C82 0.045(3) 0.050(3) 0.021(2) 0.001(2) -0.002(2) -0.011(3)
C23 0.033(2) 0.036(3) 0.035(3) -0.001(2) -0.005(2) -0.002(2)
O1C 0.056(3) 0.075(4) 0.045(2) 0.002(2) 0.007(2) -0.007(3)
C83 0.031(2) 0.034(3) 0.033(3) -0.003(2) 0.003(2) -0.003(2)
C84 0.034(2) 0.035(3) 0.033(3) 0.003(2) 0.003(2) -0.004(2)
C85 0.047(3) 0.025(2) 0.029(2) -0.0039(18) 0.010(2) -0.007(2)
C10 0.036(3) 0.035(3) 0.031(3) 0.001(2) 0.011(2) 0.000(2)
C86 0.046(3) 0.026(2) 0.032(2) 0.0001(19) 0.005(2) -0.007(2)
C87 0.042(3) 0.022(2) 0.044(3) 0.000(2) -0.001(2) -0.006(2)
C88 0.040(3) 0.039(3) 0.030(3) 0.007(2) 0.003(2) -0.006(2)
C89 0.045(3) 0.046(3) 0.026(2) 0.003(2) 0.001(2) -0.015(3)
C22 0.030(2) 0.043(3) 0.049(3) 0.005(2) -0.002(2) 0.002(2)
C90 0.041(3) 0.037(3) 0.024(2) -0.0023(19) 0.003(2) -0.003(2)
C91 0.037(3) 0.049(3) 0.029(3) 0.001(2) -0.002(2) -0.013(2)
C92 0.054(3) 0.024(2) 0.041(3) 0.000(2) -0.002(3) -0.008(2)
C18 0.031(2) 0.026(2) 0.059(4) -0.011(2) -0.007(2) 0.0089(19)
C93 0.056(4) 0.040(3) 0.028(3) 0.005(2) -0.001(2) 0.004(3)
C9 0.043(3) 0.052(3) 0.032(3) 0.000(2) 0.011(2) -0.002(3)
C94 0.047(3) 0.043(3) 0.030(3) 0.001(2) 0.005(2) -0.002(2)
C95 0.049(3) 0.034(3) 0.046(3) 0.006(2) 0.003(3) -0.009(2)
C5 0.034(3) 0.034(3) 0.036(3) -0.007(2) 0.008(2) 0.005(2)
C96 0.043(3) 0.053(3) 0.030(3) -0.003(2) 0.003(2) -0.005(3)
C97 0.040(3) 0.043(3) 0.028(2) 0.006(2) 0.005(2) -0.006(2)
C98 0.053(3) 0.048(3) 0.023(2) -0.003(2) 0.000(2) -0.004(3)
C99 0.034(3) 0.060(4) 0.048(4) 0.002(3) -0.005(2) 0.011(3)
C100 0.040(3) 0.036(3) 0.027(2) -0.001(2) -0.002(2) -0.005(2)
C101 0.041(3) 0.042(3) 0.042(3) -0.011(2) -0.003(2) -0.001(2)
C102 0.038(3) 0.039(3) 0.044(3) 0.002(2) 0.007(2) 0.014(2)
C103 0.053(3) 0.035(3) 0.041(3) -0.004(2) -0.005(3) 0.006(3)
C104 0.044(3) 0.029(2) 0.037(3) 0.004(2) 0.006(2) 0.005(2)
C105 0.066(4) 0.037(3) 0.024(2) 0.000(2) -0.002(2) -0.007(3)
C106 0.040(3) 0.046(3) 0.038(3) -0.011(2) -0.001(2) 0.000(2)
C21 0.032(3) 0.050(3) 0.058(4) 0.001(3) -0.007(3) -0.001(2)
C3 0.046(3) 0.040(3) 0.036(3) 0.005(2) 0.006(2) 0.009(2)
C107 0.062(4) 0.031(3) 0.043(3) 0.010(2) 0.004(3) -0.009(3)
C108 0.053(3) 0.037(3) 0.036(3) 0.005(2) -0.003(3) -0.003(2)
C109 0.048(3) 0.040(3) 0.037(3) 0.002(2) 0.004(2) -0.001(2)
C110 0.054(3) 0.027(2) 0.030(3) 0.0027(19) -0.004(2) -0.009(2)
C111 0.059(4) 0.025(3) 0.050(3) 0.005(2) -0.003(3) -0.003(2)
C112 0.044(3) 0.069(4) 0.034(3) 0.016(3) 0.009(2) 0.001(3)
C113 0.044(3) 0.040(3) 0.044(3) 0.013(2) -0.008(3) -0.001(2)
C114 0.055(4) 0.036(3) 0.044(3) -0.003(2) 0.009(3) 0.004(3)
C115 0.053(4) 0.052(4) 0.039(3) 0.010(3) 0.011(3) 0.004(3)
C116 0.048(3) 0.042(3) 0.045(3) -0.004(3) 0.008(3) -0.013(3)
C117 0.063(4) 0.048(3) 0.033(3) 0.011(2) 0.003(3) -0.014(3)
C2 0.050(4) 0.053(4) 0.040(3) 0.001(3) 0.004(3) 0.005(3)
C118 0.073(5) 0.035(3) 0.040(3) 0.006(2) -0.001(3) 0.002(3)
C119 0.055(4) 0.055(4) 0.033(3) 0.012(3) 0.000(3) -0.012(3)
C120 0.041(3) 0.058(4) 0.056(4) 0.009(3) 0.007(3) -0.009(3)
C121 0.045(4) 0.107(7) 0.039(4) 0.001(4) 0.011(3) 0.003(4)
C122 0.055(4) 0.058(4) 0.039(3) 0.012(3) -0.001(3) -0.001(3)
C123 0.065(4) 0.036(3) 0.045(3) -0.001(3) -0.004(3) -0.006(3)
C8 0.047(3) 0.066(4) 0.034(3) -0.012(3) 0.012(2) -0.002(3)
C124 0.058(4) 0.040(3) 0.107(8) 0.013(4) 0.034(5) 0.007(3)
C1C 0.051(3) 0.065(4) 0.028(3) 0.001(2) 0.002(2) -0.009(3)
C125 0.097(6) 0.043(3) 0.035(3) -0.005(3) 0.013(3) -0.013(4)
C126 0.079(5) 0.052(4) 0.050(4) -0.004(3) -0.005(4) 0.007(4)
C7 0.066(5) 0.106(7) 0.033(3) -0.016(4) 0.018(3) -0.003(5)
C1 0.078(6) 0.096(7) 0.044(4) -0.021(4) -0.011(4) 0.022(5)
C17 0.043(3) 0.057(4) 0.090(5) -0.039(4) -0.023(3) 0.019(3)
C127 0.068(5) 0.062(5) 0.059(5) -0.007(4) -0.007(4) -0.025(4)
C20A 0.028(7) 0.062(8) 0.048(8) 0.014(6) -0.010(6) 0.001(6)
C2C 0.032(5) 0.031(5) 0.029(4) 0.006(3) 0.009(3) -0.004(4)
C5C 0.064(10) 0.019(5) 0.039(8) 0.009(4) 0.019(6) 0.008(5)
C3C 0.047(8) 0.034(5) 0.042(7) 0.005(4) 0.012(6) 0.009(5)
C128 0.047(4) 0.101(7) 0.061(5) -0.017(5) 0.005(4) 0.007(4)
C14 0.060(7) 0.17(3) 0.060(10) -0.057(14) -0.027(7) 0.033(10)
C13 0.054(9) 0.18(3) 0.064(14) -0.048(17) -0.024(9) 0.023(12)
C16 0.051(6) 0.046(6) 0.064(7) -0.022(4) -0.028(5) 0.018(5)
C4C 0.030(5) 0.033(5) 0.028(4) -0.001(3) 0.009(3) -0.004(3)
C19A 0.045(11) 0.12(2) 0.069(13) 0.023(13) -0.030(10) 0.011(12)
C15 0.059(6) 0.071(9) 0.074(8) -0.029(7) -0.030(6) 0.013(6)
C5D 0.061(12) 0.067(9) 0.068(13) -0.016(7) -0.006(10) -0.012(7)
C4D 0.048(6) 0.062(7) 0.026(5) -0.006(4) 0.003(4) -0.010(5)
C2D 0.038(6) 0.072(8) 0.038(5) 0.008(5) 0.009(4) -0.011(5)
C3D 0.059(10) 0.063(8) 0.055(12) 0.010(6) 0.006(9) -0.003(6)
C13A 0.042(9) 0.115(19) 0.030(9) -0.028(9) -0.002(7) 0.039(10)
C14A 0.071(13) 0.085(12) 0.087(14) -0.040(10) -0.032(10) 0.048(10)
C15A 0.079(11) 0.085(11) 0.066(10) -0.047(8) -0.035(9) 0.045(9)
C16A 0.039(5) 0.046(8) 0.064(9) -0.020(6) -0.010(5) 0.009(5)
C20 0.059(11) 0.21(3) 0.101(13) 0.09(2) -0.025(11) -0.021(18)
C19 0.068(14) 0.27(5) 0.085(15) 0.04(3) -0.025(13) 0.02(2)

loop_
_atom_type_symbol
_atom_type_description
_atom_type_scat_dispersion_real
_atom_type_scat_dispersion_imag
_atom_type_scat_source
C C 0.0181 0.0091 'International Tables Vol C Tables 4.2.6.8 and 6.1.1.4'
H H 0.0000 0.0000 'International Tables Vol C Tables 4.2.6.8 and 6.1.1.4'
Br Br -0.6763 1.2805 'International Tables Vol C Tables 4.2.6.8 and 6.1.1.4'
O O 0.0492 0.0322 'International Tables Vol C Tables 4.2.6.8 and 6.1.1.4'

loop_
_exptl_crystal_face_index_h
_exptl_crystal_face_index_k
_exptl_crystal_face_index_l
_exptl_crystal_face_perp_dist
29 0 0 0.0135
-29 0 0 0.0135
0 12 0 0.0659
0 -12 1 0.0561
1 0 -10 0.0857
-1 6 9 0.0910
-1 -5 9 0.0894
20 2 7 0.0694
18 -6 6 0.0645
-18 5 -6 0.0785
-8 -11 -3 0.0681
-15 10 3 0.0693
-22 -4 5 0.0573
4 -12 -1 0.0593
25 0 -5 0.0487

loop_
_geom_angle_atom_site_label_1
_geom_angle_atom_site_label_2
_geom_angle_atom_site_label_3
_geom_angle
_geom_angle_site_symmetry_1
_geom_angle_site_symmetry_3
_geom_angle_publ_flag
C31 O003 C49 115.5(3) . . ?
C45 O004 C54 115.5(4) . . ?
C26 O005 C49 117.7(3) . . ?
C56 O006 C64 115.5(4) . . ?
C51 O007 C64 116.9(3) . . ?
C72 O008 C54 117.9(4) . . ?
C40 O009 C69 115.2(4) . . ?
C69 O00A C67 117.2(4) . . ?
C88 O2 H2 109.5 . . ?
C27 C25 H25 118.3 . . ?
C27 C25 C28 123.5(4) . . ?
C28 C25 H25 118.3 . . ?
C75 O4 H4 109.5 . . ?
O005 C26 C30 120.6(4) . . ?
C37 C26 O005 117.3(4) . . ?
C37 C26 C30 122.0(4) . . ?
C25 C27 C42 121.7(4) . . ?
C25 C27 C45 117.5(4) . . ?
C45 C27 C42 120.7(4) . . ?
C25 C28 C31 117.4(4) . . ?
C25 C28 C53 122.5(4) . . ?
C31 C28 C53 120.0(4) . . ?
C94 O3 H3 109.5 . . ?
C50 C29 C48 121.5(4) . . ?
C56 C29 C48 120.5(4) . . ?
C56 C29 C50 117.9(4) . . ?
C26 C30 C36 117.6(4) . . ?
C26 C30 C53 119.4(4) . . ?
C36 C30 C53 122.9(4) . . ?
O003 C31 C28 120.8(4) . . ?
O003 C31 C52 118.1(4) . . ?
C28 C31 C52 121.2(4) . . ?
C41 C32 C58 118.6(4) . . ?
C41 C32 C62 123.2(4) . . ?
C58 C32 C62 118.2(4) . . ?
C59 C33 C44 122.7(5) . . ?
C67 C33 C44 120.0(5) . . ?
C67 C33 C59 117.2(5) . . ?
C38 C34 C55 125.0(5) . . ?
C38 C34 C65 118.2(5) . . ?
C65 C34 C55 116.8(4) . . ?
C41 C35 C47 123.1(5) . . ?
C41 C35 C83 118.0(5) . . ?
C83 C35 C47 118.9(5) . . ?
C101 O1 H1 109.5 . . ?
C30 C36 H36 118.7 . . ?
C30 C36 C39 122.5(4) . . ?
C39 C36 H36 118.7 . . ?
C26 C37 C51 118.9(4) . . ?
C26 C37 C57 120.0(5) . . ?
C51 C37 C57 121.0(4) . . ?
C46 C38 C34 175.0(6) . . ?
C36 C39 C48 122.3(4) . . ?
C51 C39 C36 118.2(4) . . ?
C51 C39 C48 119.4(4) . . ?
O009 C40 C43 120.5(4) . . ?
O009 C40 C78 117.4(5) . . ?
C43 C40 C78 122.0(4) . . ?
C32 C41 C35 177.3(5) . . ?
C27 C42 H42 107.3 . . ?
C27 C42 C68 107.6(4) . . ?
C27 C42 C6 113.8(4) . . ?
C68 C42 H42 107.3 . . ?
C6 C42 H42 107.3 . . ?
C6 C42 C68 113.2(4) . . ?
H24A C24 H24B 107.7 . . ?
C48 C24 H24A 108.9 . . ?
C48 C24 H24B 108.9 . . ?
C23 C24 H24A 108.9 . . ?
C23 C24 H24B 108.9 . . ?
C23 C24 C48 113.3(4) . . ?
C40 C43 C44 120.0(4) . . ?
C50 C43 C40 117.3(4) . . ?
C50 C43 C44 122.5(5) . . ?
C33 C44 H44 106.9 . . ?
C33 C44 C18 114.1(5) . . ?
C43 C44 C33 107.8(4) . . ?
C43 C44 H44 106.9 . . ?
C43 C44 C18 113.7(4) . . ?
C18 C44 H44 106.9 . . ?
O004 C45 C52 117.4(4) . . ?
C27 C45 O004 120.8(4) . . ?
C27 C45 C52 121.7(4) . . ?
C38 C46 C66 121.4(5) . . ?
C38 C46 C79 120.4(5) . . ?
C79 C46 C66 118.1(5) . . ?
C35 C47 C93 111.0(5) . . ?
C35 C47 C99 108.9(5) . . ?
C35 C47 C108 108.5(4) . . ?
C93 C47 C99 109.1(5) . . ?
C93 C47 C108 109.9(5) . . ?
C108 C47 C99 109.4(5) . . ?
C29 C48 C24 112.8(4) . . ?
C29 C48 H48 106.9 . . ?
C39 C48 C29 108.1(4) . . ?
C39 C48 C24 114.8(4) . . ?
C39 C48 H48 106.9 . . ?
C24 C48 H48 106.9 . . ?
O003 C49 O005 112.3(4) . . ?
O003 C49 H49A 109.1 . . ?
O003 C49 H49B 109.1 . . ?
O005 C49 H49A 109.1 . . ?
O005 C49 H49B 109.1 . . ?
H49A C49 H49B 107.9 . . ?
C29 C50 H50 118.6 . . ?
C43 C50 C29 122.9(5) . . ?
C43 C50 H50 118.6 . . ?
H12A C12 H12B 108.0 . . ?
C53 C12 H12A 109.3 . . ?
C53 C12 H12B 109.3 . . ?
C11 C12 H12A 109.3 . . ?
C11 C12 H12B 109.3 . . ?
C11 C12 C53 111.4(4) . . ?
O007 C51 C37 117.2(4) . . ?
O007 C51 C39 121.8(4) . . ?
C39 C51 C37 120.8(4) . . ?
C31 C52 C63 119.8(4) . . ?
C45 C52 C31 118.7(4) . . ?
C45 C52 C63 121.5(4) . . ?
C28 C53 C12 112.9(4) . . ?
C28 C53 H53 107.2 . . ?
C30 C53 C28 107.9(3) . . ?
C30 C53 C12 114.1(4) . . ?
C30 C53 H53 107.2 . . ?
C12 C53 H53 107.2 . . ?
O004 C54 O008 113.0(4) . . ?
O004 C54 H54A 109.0 . . ?
O004 C54 H54B 109.0 . . ?
O008 C54 H54A 109.0 . . ?
O008 C54 H54B 109.0 . . ?
H54A C54 H54B 107.8 . . ?
C34 C55 C103 109.1(4) . . ?
C34 C55 C104 108.9(5) . . ?
C102 C55 C34 110.9(5) . . ?
C102 C55 C103 109.9(5) . . ?
C102 C55 C104 109.4(4) . . ?
C104 C55 C103 108.5(5) . . ?
O006 C56 C78 117.1(4) . . ?
C29 C56 O006 121.0(4) . . ?
C29 C56 C78 121.8(4) . . ?
C65 C57 C37 178.5(6) . . ?
C63 C58 C32 176.3(5) . . ?
C33 C59 H59 118.4 . . ?
C33 C59 C68 123.1(5) . . ?
C68 C59 H59 118.4 . . ?
C73 C60 C76 118.2(6) . . ?
C73 C60 C97 124.7(5) . . ?
C76 C60 C97 117.1(5) . . ?
C87 C61 C70 177.6(6) . . ?
C32 C62 C100 107.8(4) . . ?
C32 C62 C110 108.4(4) . . ?
C91 C62 C32 111.3(5) . . ?
C91 C62 C100 109.2(4) . . ?
C91 C62 C110 110.7(5) . . ?
C100 C62 C110 109.4(5) . . ?
C58 C63 C52 179.8(6) . . ?
O006 C64 O007 112.4(4) . . ?
O006 C64 H64A 109.1 . . ?
O006 C64 H64B 109.1 . . ?
O007 C64 H64A 109.1 . . ?
O007 C64 H64B 109.1 . . ?
H64A C64 H64B 107.9 . . ?
C57 C65 C34 177.8(6) . . ?
C95 C66 C46 110.5(5) . . ?
C95 C66 C113 108.8(5) . . ?
C106 C66 C46 110.1(4) . . ?
C106 C66 C95 110.2(5) . . ?
C106 C66 C113 110.4(5) . . ?
C113 C66 C46 106.9(4) . . ?
O00A C67 C70 117.3(5) . . ?
C33 C67 O00A 120.7(5) . . ?
C33 C67 C70 122.0(5) . . ?
C59 C68 C42 122.8(5) . . ?
C72 C68 C42 119.7(5) . . ?
C72 C68 C59 117.4(5) . . ?
C42 C6 H6A 109.2 . . ?
C42 C6 H6B 109.2 . . ?
C42 C6 C5 112.0(5) . . ?
H6A C6 H6B 107.9 . . ?
C5 C6 H6A 109.2 . . ?
C5 C6 H6B 109.2 . . ?
O009 C69 H69A 108.8 . . ?
O009 C69 H69B 108.8 . . ?
O00A C69 O009 113.7(5) . . ?
O00A C69 H69A 108.8 . . ?
O00A C69 H69B 108.8 . . ?
H69A C69 H69B 107.7 . . ?
C67 C70 C61 119.8(5) . . ?
C72 C70 C61 122.2(5) . . ?
C72 C70 C67 118.0(5) . . ?
C81 C71 C85 120.6(5) . . ?
C81 C71 C86 121.4(5) . . ?
C86 C71 C85 118.1(5) . . ?
O008 C72 C70 116.3(5) . . ?
C68 C72 O008 121.2(5) . . ?
C68 C72 C70 122.2(5) . . ?
C60 C73 C82 179.3(8) . . ?
C86 C74 C75 177.9(6) . . ?
O4 C75 C74 109.5(5) . . ?
O4 C75 C118 106.0(5) . . ?
O4 C75 C124 108.8(6) . . ?
C74 C75 C118 109.0(5) . . ?
C74 C75 C124 110.5(5) . . ?
C118 C75 C124 112.9(7) . . ?
C77 C76 C60 177.8(6) . . ?
C76 C77 C78 175.3(5) . . ?
C12 C11 H11A 108.3 . . ?
C12 C11 H11B 108.3 . . ?
H11A C11 H11B 107.4 . . ?
C10 C11 C12 115.7(5) . . ?
C10 C11 H11A 108.3 . . ?
C10 C11 H11B 108.3 . . ?
C40 C78 C56 118.1(4) . . ?
C40 C78 C77 120.3(4) . . ?
C56 C78 C77 121.4(5) . . ?
C84 C79 C46 178.2(6) . . ?
C81 C80 C87 118.5(6) . . ?
C81 C80 C92 124.0(6) . . ?
C87 C80 C92 117.5(6) . . ?
C80 C81 C71 174.1(7) . . ?
H4A C4 H4B 107.7 . . ?
C5 C4 H4A 108.8 . . ?
C5 C4 H4B 108.8 . . ?
C5 C4 C3 114.0(5) . . ?
C3 C4 H4A 108.8 . . ?
C3 C4 H4B 108.8 . . ?
C73 C82 C89 117.4(6) . . ?
C73 C82 C105 123.3(5) . . ?
C89 C82 C105 119.3(6) . . ?
C24 C23 H23A 108.9 . . ?
C24 C23 H23B 108.9 . . ?
C24 C23 C22 113.3(5) . . ?
H23A C23 H23B 107.7 . . ?
C22 C23 H23A 108.9 . . ?
C22 C23 H23B 108.9 . . ?
C1C O1C H 109.5 . . ?
C90 C83 C35 177.0(6) . . ?
C79 C84 C88 177.2(6) . . ?
C109 C85 C71 108.1(4) . . ?
C114 C85 C71 110.8(5) . . ?
C114 C85 C109 109.1(5) . . ?
C114 C85 C116 108.4(5) . . ?
C116 C85 C71 108.1(5) . . ?
C116 C85 C109 112.3(6) . . ?
C11 C10 H10A 109.2 . . ?
C11 C10 H10B 109.2 . . ?
C11 C10 C9 112.1(5) . . ?
H10A C10 H10B 107.9 . . ?
C9 C10 H10A 109.2 . . ?
C9 C10 H10B 109.2 . . ?
C74 C86 C71 175.8(6) . . ?
C61 C87 C80 177.3(7) . . ?
O2 C88 C84 109.2(5) . . ?
O2 C88 C119 108.0(5) . . ?
O2 C88 C120 108.8(6) . . ?
C84 C88 C119 109.8(5) . . ?
C84 C88 C120 110.5(5) . . ?
C120 C88 C119 110.5(6) . . ?
C96 C89 C82 176.7(8) . . ?
C23 C22 H22A 108.6 . . ?
C23 C22 H22B 108.6 . . ?
H22A C22 H22B 107.6 . . ?
C21 C22 C23 114.5(6) . . ?
C21 C22 H22A 108.6 . . ?
C21 C22 H22B 108.6 . . ?
C83 C90 C94 177.5(7) . . ?
C62 C91 H91A 109.5 . . ?
C62 C91 H91B 109.5 . . ?
C62 C91 H91C 109.5 . . ?
H91A C91 H91B 109.5 . . ?
H91A C91 H91C 109.5 . . ?
H91B C91 H91C 109.5 . . ?
C80 C92 C111 107.0(5) . . ?
C107 C92 C80 111.1(5) . . ?
C107 C92 C111 110.3(5) . . ?
C107 C92 C123 110.3(6) . . ?
C123 C92 C80 108.9(5) . . ?
C123 C92 C111 109.0(6) . . ?
C44 C18 H18A 108.6 . . ?
C44 C18 H18B 108.6 . . ?
H18A C18 H18B 107.6 . . ?
C17 C18 C44 114.6(6) . . ?
C17 C18 H18A 108.6 . . ?
C17 C18 H18B 108.6 . . ?
C47 C93 H93A 109.5 . . ?
C47 C93 H93B 109.5 . . ?
C47 C93 H93C 109.5 . . ?
H93A C93 H93B 109.5 . . ?
H93A C93 H93C 109.5 . . ?
H93B C93 H93C 109.5 . . ?
C10 C9 H9A 108.5 . . ?
C10 C9 H9B 108.5 . . ?
H9A C9 H9B 107.5 . . ?
C8 C9 C10 115.0(6) . . ?
C8 C9 H9A 108.5 . . ?
C8 C9 H9B 108.5 . . ?
O3 C94 C90 110.6(5) . . ?
O3 C94 C121 109.6(6) . . ?
O3 C94 C125 106.6(6) . . ?
C90 C94 C121 108.8(6) . . ?
C90 C94 C125 108.7(5) . . ?
C125 C94 C121 112.5(7) . . ?
C66 C95 H95A 109.5 . . ?
C66 C95 H95B 109.5 . . ?
C66 C95 H95C 109.5 . . ?
H95A C95 H95B 109.5 . . ?
H95A C95 H95C 109.5 . . ?
H95B C95 H95C 109.5 . . ?
C6 C5 H5A 109.0 . . ?
C6 C5 H5B 109.0 . . ?
C4 C5 C6 113.0(5) . . ?
C4 C5 H5A 109.0 . . ?
C4 C5 H5B 109.0 . . ?
H5A C5 H5B 107.8 . . ?
C89 C96 C101 172.6(7) . . ?
C98 C97 C60 108.6(5) . . ?
C98 C97 C112 110.2(5) . . ?
C98 C97 C115 110.6(5) . . ?
C112 C97 C60 108.1(5) . . ?
C112 C97 C115 110.0(5) . . ?
C115 C97 C60 109.2(5) . . ?
C97 C98 H98A 109.5 . . ?
C97 C98 H98B 109.5 . . ?
C97 C98 H98C 109.5 . . ?
H98A C98 H98B 109.5 . . ?
H98A C98 H98C 109.5 . . ?
H98B C98 H98C 109.5 . . ?
C47 C99 H99A 109.5 . . ?
C47 C99 H99B 109.5 . . ?
C47 C99 H99C 109.5 . . ?
H99A C99 H99B 109.5 . . ?
H99A C99 H99C 109.5 . . ?
H99B C99 H99C 109.5 . . ?
C62 C100 H10C 109.5 . . ?
C62 C100 H10D 109.5 . . ?
C62 C100 H10E 109.5 . . ?
H10C C100 H10D 109.5 . . ?
H10C C100 H10E 109.5 . . ?
H10D C100 H10E 109.5 . . ?
O1 C101 C96 108.1(6) . . ?
O1 C101 C127 105.0(6) . . ?
O1 C101 C128 111.0(7) . . ?
C96 C101 C127 112.3(6) . . ?
C96 C101 C128 108.8(6) . . ?
C128 C101 C127 111.6(7) . . ?
C55 C102 H10F 109.5 . . ?
C55 C102 H10G 109.5 . . ?
C55 C102 H10H 109.5 . . ?
H10F C102 H10G 109.5 . . ?
H10F C102 H10H 109.5 . . ?
H10G C102 H10H 109.5 . . ?
C55 C103 H10I 109.5 . . ?
C55 C103 H10J 109.5 . . ?
C55 C103 H10K 109.5 . . ?
H10I C103 H10J 109.5 . . ?
H10I C103 H10K 109.5 . . ?
H10J C103 H10K 109.5 . . ?
C55 C104 H10L 109.5 . . ?
C55 C104 H10M 109.5 . . ?
C55 C104 H10N 109.5 . . ?
H10L C104 H10M 109.5 . . ?
H10L C104 H10N 109.5 . . ?
H10M C104 H10N 109.5 . . ?
C82 C105 C117 107.8(6) . . ?
C82 C105 C126 110.2(5) . . ?
C122 C105 C82 111.4(5) . . ?
C122 C105 C117 108.7(5) . . ?
C122 C105 C126 109.7(7) . . ?
C126 C105 C117 109.0(6) . . ?
C66 C106 H10O 109.5 . . ?
C66 C106 H10P 109.5 . . ?
C66 C106 H10Q 109.5 . . ?
H10O C106 H10P 109.5 . . ?
H10O C106 H10Q 109.5 . . ?
H10P C106 H10Q 109.5 . . ?
C22 C21 H21C 109.3 . . ?
C22 C21 H21D 109.3 . . ?
C22 C21 H21A 107.8 . . ?
C22 C21 H21B 107.8 . . ?
C22 C21 C20A 111.6(8) . . ?
H21C C21 H21D 108.0 . . ?
H21A C21 H21B 107.1 . . ?
C20A C21 H21C 109.3 . . ?
C20A C21 H21D 109.3 . . ?
C20 C21 C22 118.2(10) . . ?
C20 C21 H21A 107.8 . . ?
C20 C21 H21B 107.8 . . ?
C4 C3 H3A 108.6 . . ?
C4 C3 H3B 108.6 . . ?
H3A C3 H3B 107.6 . . ?
C2 C3 C4 114.6(5) . . ?
C2 C3 H3A 108.6 . . ?
C2 C3 H3B 108.6 . . ?
C92 C107 H10R 109.5 . . ?
C92 C107 H10S 109.5 . . ?
C92 C107 H10T 109.5 . . ?
H10R C107 H10S 109.5 . . ?
H10R C107 H10T 109.5 . . ?
H10S C107 H10T 109.5 . . ?
C47 C108 H10U 109.5 . . ?
C47 C108 H10V 109.5 . . ?
C47 C108 H10W 109.5 . . ?
H10U C108 H10V 109.5 . . ?
H10U C108 H10W 109.5 . . ?
H10V C108 H10W 109.5 . . ?
C85 C109 H10X 109.5 . . ?
C85 C109 H10Y 109.5 . . ?
C85 C109 HA 109.5 . . ?
H10X C109 H10Y 109.5 . . ?
H10X C109 HA 109.5 . . ?
H10Y C109 HA 109.5 . . ?
C62 C110 H11C 109.5 . . ?
C62 C110 H11D 109.5 . . ?
C62 C110 H11E 109.5 . . ?
H11C C110 H11D 109.5 . . ?
H11C C110 H11E 109.5 . . ?
H11D C110 H11E 109.5 . . ?
C92 C111 H11F 109.5 . . ?
C92 C111 H11G 109.5 . . ?
C92 C111 H11H 109.5 . . ?
H11F C111 H11G 109.5 . . ?
H11F C111 H11H 109.5 . . ?
H11G C111 H11H 109.5 . . ?
C97 C112 H11I 109.5 . . ?
C97 C112 H11J 109.5 . . ?
C97 C112 H11K 109.5 . . ?
H11I C112 H11J 109.5 . . ?
H11I C112 H11K 109.5 . . ?
H11J C112 H11K 109.5 . . ?
C66 C113 H11L 109.5 . . ?
C66 C113 H11M 109.5 . . ?
C66 C113 H11N 109.5 . . ?
H11L C113 H11M 109.5 . . ?
H11L C113 H11N 109.5 . . ?
H11M C113 H11N 109.5 . . ?
C85 C114 H11O 109.5 . . ?
C85 C114 H11P 109.5 . . ?
C85 C114 H11Q 109.5 . . ?
H11O C114 H11P 109.5 . . ?
H11O C114 H11Q 109.5 . . ?
H11P C114 H11Q 109.5 . . ?
C97 C115 H11R 109.5 . . ?
C97 C115 H11S 109.5 . . ?
C97 C115 H11T 109.5 . . ?
H11R C115 H11S 109.5 . . ?
H11R C115 H11T 109.5 . . ?
H11S C115 H11T 109.5 . . ?
C85 C116 H11U 109.5 . . ?
C85 C116 H11V 109.5 . . ?
C85 C116 H11W 109.5 . . ?
H11U C116 H11V 109.5 . . ?
H11U C116 H11W 109.5 . . ?
H11V C116 H11W 109.5 . . ?
C105 C117 H11X 109.5 . . ?
C105 C117 H11Y 109.5 . . ?
C105 C117 HB 109.5 . . ?
H11X C117 H11Y 109.5 . . ?
H11X C117 HB 109.5 . . ?
H11Y C117 HB 109.5 . . ?
C3 C2 H2A 108.6 . . ?
C3 C2 H2B 108.6 . . ?
H2A C2 H2B 107.6 . . ?
C1 C2 C3 114.7(8) . . ?
C1 C2 H2A 108.6 . . ?
C1 C2 H2B 108.6 . . ?
C75 C118 H11Z 109.5 . . ?
C75 C118 HC 109.5 . . ?
C75 C118 HD 109.5 . . ?
H11Z C118 HC 109.5 . . ?
H11Z C118 HD 109.5 . . ?
HC C118 HD 109.5 . . ?
C88 C119 H11 109.5 . . ?
C88 C119 HE 109.5 . . ?
C88 C119 HF 109.5 . . ?
H11 C119 HE 109.5 . . ?
H11 C119 HF 109.5 . . ?
HE C119 HF 109.5 . . ?
C88 C120 H12C 109.5 . . ?
C88 C120 H12D 109.5 . . ?
C88 C120 H12E 109.5 . . ?
H12C C120 H12D 109.5 . . ?
H12C C120 H12E 109.5 . . ?
H12D C120 H12E 109.5 . . ?
C94 C121 H12F 109.5 . . ?
C94 C121 H12G 109.5 . . ?
C94 C121 H12H 109.5 . . ?
H12F C121 H12G 109.5 . . ?
H12F C121 H12H 109.5 . . ?
H12G C121 H12H 109.5 . . ?
C105 C122 H12I 109.5 . . ?
C105 C122 H12J 109.5 . . ?
C105 C122 H12K 109.5 . . ?
H12I C122 H12J 109.5 . . ?
H12I C122 H12K 109.5 . . ?
H12J C122 H12K 109.5 . . ?
C92 C123 H12L 109.5 . . ?
C92 C123 H12M 109.5 . . ?
C92 C123 H12N 109.5 . . ?
H12L C123 H12M 109.5 . . ?
H12L C123 H12N 109.5 . . ?
H12M C123 H12N 109.5 . . ?
C9 C8 H8A 109.1 . . ?
C9 C8 H8B 109.1 . . ?
C9 C8 C7 112.3(6) . . ?
H8A C8 H8B 107.9 . . ?
C7 C8 H8A 109.1 . . ?
C7 C8 H8B 109.1 . . ?
C75 C124 H12O 109.5 . . ?
C75 C124 H12P 109.5 . . ?
C75 C124 H12Q 109.5 . . ?
H12O C124 H12P 109.5 . . ?
H12O C124 H12Q 109.5 . . ?
H12P C124 H12Q 109.5 . . ?
O1C C1C HG 109.4 . . ?
O1C C1C HH 109.4 . . ?
O1C C1C HI 109.2 . . ?
O1C C1C HJ 109.2 . . ?
O1C C1C C2C 111.2(6) . . ?
O1C C1C C2D 112.0(7) . . ?
HG C1C HH 108.0 . . ?
HI C1C HJ 107.9 . . ?
C2C C1C HG 109.4 . . ?
C2C C1C HH 109.4 . . ?
C2D C1C HI 109.2 . . ?
C2D C1C HJ 109.2 . . ?
C94 C125 H12R 109.5 . . ?
C94 C125 H12S 109.5 . . ?
C94 C125 H12T 109.5 . . ?
H12R C125 H12S 109.5 . . ?
H12R C125 H12T 109.5 . . ?
H12S C125 H12T 109.5 . . ?
C105 C126 H12U 109.5 . . ?
C105 C126 H12V 109.5 . . ?
C105 C126 H12W 109.5 . . ?
H12U C126 H12V 109.5 . . ?
H12U C126 H12W 109.5 . . ?
H12V C126 H12W 109.5 . . ?
C8 C7 H7A 109.5 . . ?
C8 C7 H7B 109.5 . . ?
C8 C7 H7C 109.5 . . ?
H7A C7 H7B 109.5 . . ?
H7A C7 H7C 109.5 . . ?
H7B C7 H7C 109.5 . . ?
C2 C1 H1A 109.5 . . ?
C2 C1 H1B 109.5 . . ?
C2 C1 H1C 109.5 . . ?
H1A C1 H1B 109.5 . . ?
H1A C1 H1C 109.5 . . ?
H1B C1 H1C 109.5 . . ?
C18 C17 H17A 108.2 . . ?
C18 C17 H17B 108.2 . . ?
C18 C17 H17C 104.4 . . ?
C18 C17 H17D 104.4 . . ?
H17A C17 H17B 107.3 . . ?
H17C C17 H17D 105.6 . . ?
C16 C17 C18 116.4(7) . . ?
C16 C17 H17A 108.2 . . ?
C16 C17 H17B 108.2 . . ?
C16A C17 C18 131.4(9) . . ?
C16A C17 H17C 104.4 . . ?
C16A C17 H17D 104.4 . . ?
C101 C127 H12X 109.5 . . ?
C101 C127 H12Y 109.5 . . ?
C101 C127 HK 109.5 . . ?
H12X C127 H12Y 109.5 . . ?
H12X C127 HK 109.5 . . ?
H12Y C127 HK 109.5 . . ?
C21 C20A H20A 109.5 . . ?
C21 C20A H20B 109.5 . . ?
H20A C20A H20B 108.1 . . ?
C19A C20A C21 110.6(14) . . ?
C19A C20A H20A 109.5 . . ?
C19A C20A H20B 109.5 . . ?
C1C C2C Br1C 103.6(6) . . ?
C1C C2C C3C 111.8(9) . . ?
C3C C2C Br1C 110.2(8) . . ?
C4C C2C Br1C 107.5(7) . . ?
C4C C2C C1C 110.2(7) . . ?
C4C C2C C3C 113.0(10) . . ?
HL C5C HM 109.5 . . ?
HL C5C HN 109.5 . . ?
HM C5C HN 109.5 . . ?
C4C C5C HL 109.5 . . ?
C4C C5C HM 109.5 . . ?
C4C C5C HN 109.5 . . ?
C2C C3C HO 109.5 . . ?
C2C C3C HP 109.5 . . ?
C2C C3C HQ 109.5 . . ?
HO C3C HP 109.5 . . ?
HO C3C HQ 109.5 . . ?
HP C3C HQ 109.5 . . ?
C101 C128 H12Z 109.5 . . ?
C101 C128 HR 109.5 . . ?
C101 C128 HS 109.5 . . ?
H12Z C128 HR 109.5 . . ?
H12Z C128 HS 109.5 . . ?
HR C128 HS 109.5 . . ?
H14A C14 H14B 107.5 . . ?
C13 C14 H14A 108.6 . . ?
C13 C14 H14B 108.6 . . ?
C15 C14 H14A 108.6 . . ?
C15 C14 H14B 108.6 . . ?
C15 C14 C13 114.9(15) . . ?
C14 C13 H13A 109.5 . . ?
C14 C13 H13B 109.5 . . ?
C14 C13 H13C 109.5 . . ?
H13A C13 H13B 109.5 . . ?
H13A C13 H13C 109.5 . . ?
H13B C13 H13C 109.5 . . ?
C17 C16 H16A 107.8 . . ?
C17 C16 H16B 107.8 . . ?
C17 C16 C15 118.1(11) . . ?
H16A C16 H16B 107.1 . . ?
C15 C16 H16A 107.8 . . ?
C15 C16 H16B 107.8 . . ?
Br2C C4C HT 107.5 . . ?
C2C C4C Br2C 108.3(6) . . ?
C2C C4C HT 107.5 . . ?
C5C C4C Br2C 110.3(8) . . ?
C5C C4C C2C 115.5(10) . . ?
C5C C4C HT 107.5 . . ?
C20A C19A H19A 109.5 . . ?
C20A C19A H19B 109.5 . . ?
C20A C19A H19C 109.5 . . ?
H19A C19A H19B 109.5 . . ?
H19A C19A H19C 109.5 . . ?
H19B C19A H19C 109.5 . . ?
C14 C15 C16 115.7(12) . . ?
C14 C15 H15A 108.4 . . ?
C14 C15 H15B 108.4 . . ?
C16 C15 H15A 108.4 . . ?
C16 C15 H15B 108.4 . . ?
H15A C15 H15B 107.4 . . ?
HU C5D HV 109.5 . . ?
HU C5D HW 109.5 . . ?
HV C5D HW 109.5 . . ?
C4D C5D HU 109.5 . . ?
C4D C5D HV 109.5 . . ?
C4D C5D HW 109.5 . . ?
Br2C C4D HX 104.6 . . ?
C5D C4D Br2C 113.5(12) . . ?
C5D C4D HX 104.6 . . ?
C2D C4D Br2C 107.0(8) . . ?
C2D C4D C5D 121.0(15) . . ?
C2D C4D HX 104.6 . . ?
C1C C2D Br1C 102.3(7) . . ?
C4D C2D Br1C 107.3(9) . . ?
C4D C2D C1C 110.4(10) . . ?
C4D C2D C3D 117.2(14) . . ?
C3D C2D Br1C 110.2(12) . . ?
C3D C2D C1C 108.4(13) . . ?
C2D C3D HY 109.5 . . ?
C2D C3D HZ 109.5 . . ?
C2D C3D H0AA 109.5 . . ?
HY C3D HZ 109.5 . . ?
HY C3D H0AA 109.5 . . ?
HZ C3D H0AA 109.5 . . ?
H13D C13A H13E 109.5 . . ?
H13D C13A H13F 109.5 . . ?
H13E C13A H13F 109.5 . . ?
C14A C13A H13D 109.5 . . ?
C14A C13A H13E 109.5 . . ?
C14A C13A H13F 109.5 . . ?
C13A C14A H14C 107.7 . . ?
C13A C14A H14D 107.7 . . ?
H14C C14A H14D 107.1 . . ?
C15A C14A C13A 118(2) . . ?
C15A C14A H14C 107.7 . . ?
C15A C14A H14D 107.7 . . ?
C14A C15A H15C 106.5 . . ?
C14A C15A H15D 106.5 . . ?
C14A C15A C16A 123.4(16) . . ?
H15C C15A H15D 106.5 . . ?
C16A C15A H15C 106.5 . . ?
C16A C15A H15D 106.5 . . ?
C17 C16A C15A 123.1(14) . . ?
C17 C16A H16C 106.6 . . ?
C17 C16A H16D 106.6 . . ?
C15A C16A H16C 106.6 . . ?
C15A C16A H16D 106.6 . . ?
H16C C16A H16D 106.5 . . ?
C21 C20 H20C 110.0 . . ?
C21 C20 H20D 110.0 . . ?
C21 C20 C19 108.7(17) . . ?
H20C C20 H20D 108.3 . . ?
C19 C20 H20C 110.0 . . ?
C19 C20 H20D 110.0 . . ?
C20 C19 H19D 109.5 . . ?
C20 C19 H19E 109.5 . . ?
C20 C19 H19F 109.5 . . ?
H19D C19 H19E 109.5 . . ?
H19D C19 H19F 109.5 . . ?
H19E C19 H19F 109.5 . . ?

loop_
_geom_bond_atom_site_label_1
_geom_bond_atom_site_label_2
_geom_bond_distance
_geom_bond_site_symmetry_2
_geom_bond_publ_flag
Br1C C2C 1.992(10) . ?
Br1C C2D 2.001(12) . ?
Br2C C4C 2.001(10) . ?
Br2C C4D 1.992(11) . ?
O003 C31 1.382(5) . ?
O003 C49 1.411(6) . ?
O004 C45 1.392(5) . ?
O004 C54 1.406(6) . ?
O005 C26 1.394(6) . ?
O005 C49 1.419(6) . ?
O006 C56 1.393(5) . ?
O006 C64 1.409(6) . ?
O007 C51 1.369(6) . ?
O007 C64 1.427(5) . ?
O008 C54 1.410(6) . ?
O008 C72 1.390(6) . ?
O009 C40 1.391(5) . ?
O009 C69 1.410(7) . ?
O00A C67 1.406(7) . ?
O00A C69 1.391(7) . ?
O2 H2 0.8200 . ?
O2 C88 1.433(8) . ?
C25 H25 0.9300 . ?
C25 C27 1.390(6) . ?
C25 C28 1.391(6) . ?
O4 H4 0.8200 . ?
O4 C75 1.440(7) . ?
C26 C30 1.397(6) . ?
C26 C37 1.391(6) . ?
C27 C42 1.525(6) . ?
C27 C45 1.390(6) . ?
C28 C31 1.396(6) . ?
C28 C53 1.524(6) . ?
O3 H3 0.8200 . ?
O3 C94 1.393(8) . ?
C29 C48 1.532(6) . ?
C29 C50 1.409(6) . ?
C29 C56 1.376(7) . ?
C30 C36 1.398(7) . ?
C30 C53 1.513(6) . ?
C31 C52 1.408(6) . ?
C32 C41 1.316(7) . ?
C32 C58 1.431(7) . ?
C32 C62 1.526(7) . ?
C33 C44 1.521(7) . ?
C33 C59 1.391(8) . ?
C33 C67 1.387(8) . ?
C34 C38 1.319(8) . ?
C34 C55 1.525(7) . ?
C34 C65 1.438(7) . ?
C35 C41 1.323(8) . ?
C35 C47 1.517(8) . ?
C35 C83 1.454(7) . ?
O1 H1 0.8200 . ?
O1 C101 1.398(9) . ?
C36 H36 0.9300 . ?
C36 C39 1.406(6) . ?
C37 C51 1.416(7) . ?
C37 C57 1.420(7) . ?
C38 C46 1.302(8) . ?
C39 C48 1.511(7) . ?
C39 C51 1.392(6) . ?
C40 C43 1.397(8) . ?
C40 C78 1.400(7) . ?
C42 H42 0.9800 . ?
C42 C68 1.530(7) . ?
C42 C6 1.526(7) . ?
C24 H24A 0.9700 . ?
C24 H24B 0.9700 . ?
C24 C48 1.535(7) . ?
C24 C23 1.520(7) . ?
C43 C44 1.514(7) . ?
C43 C50 1.383(7) . ?
C44 H44 0.9800 . ?
C44 C18 1.547(8) . ?
C45 C52 1.394(6) . ?
C46 C66 1.540(7) . ?
C46 C79 1.426(8) . ?
C47 C93 1.521(8) . ?
C47 C99 1.542(8) . ?
C47 C108 1.530(8) . ?
C48 H48 0.9800 . ?
C49 H49A 0.9700 . ?
C49 H49B 0.9700 . ?
C50 H50 0.9300 . ?
C12 H12A 0.9700 . ?
C12 H12B 0.9700 . ?
C12 C53 1.547(6) . ?
C12 C11 1.522(7) . ?
C52 C63 1.428(6) . ?
C53 H53 0.9800 . ?
C54 H54A 0.9700 . ?
C54 H54B 0.9700 . ?
C55 C102 1.521(7) . ?
C55 C103 1.550(8) . ?
C55 C104 1.546(8) . ?
C56 C78 1.406(6) . ?
C57 C65 1.218(7) . ?
C58 C63 1.215(7) . ?
C59 H59 0.9300 . ?
C59 C68 1.400(7) . ?
C60 C73 1.297(9) . ?
C60 C76 1.433(8) . ?
C60 C97 1.542(9) . ?
C61 C70 1.420(7) . ?
C61 C87 1.207(9) . ?
C62 C91 1.519(8) . ?
C62 C100 1.530(7) . ?
C62 C110 1.539(8) . ?
C64 H64A 0.9700 . ?
C64 H64B 0.9700 . ?
C66 C95 1.528(8) . ?
C66 C106 1.528(8) . ?
C66 C113 1.537(8) . ?
C67 C70 1.408(7) . ?
C68 C72 1.380(7) . ?
C6 H6A 0.9700 . ?
C6 H6B 0.9700 . ?
C6 C5 1.534(8) . ?
C69 H69A 0.9700 . ?
C69 H69B 0.9700 . ?
C70 C72 1.395(8) . ?
C71 C81 1.323(9) . ?
C71 C85 1.547(8) . ?
C71 C86 1.436(8) . ?
C73 C82 1.324(9) . ?
C74 C75 1.465(8) . ?
C74 C86 1.215(9) . ?
C75 C118 1.517(9) . ?
C75 C124 1.522(10) . ?
C76 C77 1.199(8) . ?
C77 C78 1.428(7) . ?
C11 H11A 0.9700 . ?
C11 H11B 0.9700 . ?
C11 C10 1.521(7) . ?
C79 C84 1.213(8) . ?
C80 C81 1.299(10) . ?
C80 C87 1.425(8) . ?
C80 C92 1.540(8) . ?
C4 H4A 0.9700 . ?
C4 H4B 0.9700 . ?
C4 C5 1.524(8) . ?
C4 C3 1.541(8) . ?
C82 C89 1.421(8) . ?
C82 C105 1.523(9) . ?
C23 H23A 0.9700 . ?
C23 H23B 0.9700 . ?
C23 C22 1.527(8) . ?
O1C H 0.8200 . ?
O1C C1C 1.437(9) . ?
C83 C90 1.185(8) . ?
C84 C88 1.485(7) . ?
C85 C109 1.543(8) . ?
C85 C114 1.524(9) . ?
C85 C116 1.529(8) . ?
C10 H10A 0.9700 . ?
C10 H10B 0.9700 . ?
C10 C9 1.527(8) . ?
C88 C119 1.535(9) . ?
C88 C120 1.520(9) . ?
C89 C96 1.210(10) . ?
C22 H22A 0.9700 . ?
C22 H22B 0.9700 . ?
C22 C21 1.513(8) . ?
C90 C94 1.492(8) . ?
C91 H91A 0.9600 . ?
C91 H91B 0.9600 . ?
C91 H91C 0.9600 . ?
C92 C107 1.523(9) . ?
C92 C111 1.543(9) . ?
C92 C123 1.538(9) . ?
C18 H18A 0.9700 . ?
C18 H18B 0.9700 . ?
C18 C17 1.485(8) . ?
C93 H93A 0.9600 . ?
C93 H93B 0.9600 . ?
C93 H93C 0.9600 . ?
C9 H9A 0.9700 . ?
C9 H9B 0.9700 . ?
C9 C8 1.520(8) . ?
C94 C121 1.520(10) . ?
C94 C125 1.511(10) . ?
C95 H95A 0.9600 . ?
C95 H95B 0.9600 . ?
C95 H95C 0.9600 . ?
C5 H5A 0.9700 . ?
C5 H5B 0.9700 . ?
C96 C101 1.460(9) . ?
C97 C98 1.525(8) . ?
C97 C112 1.527(8) . ?
C97 C115 1.534(9) . ?
C98 H98A 0.9600 . ?
C98 H98B 0.9600 . ?
C98 H98C 0.9600 . ?
C99 H99A 0.9600 . ?
C99 H99B 0.9600 . ?
C99 H99C 0.9600 . ?
C100 H10C 0.9600 . ?
C100 H10D 0.9600 . ?
C100 H10E 0.9600 . ?
C101 C127 1.525(10) . ?
C101 C128 1.487(11) . ?
C102 H10F 0.9600 . ?
C102 H10G 0.9600 . ?
C102 H10H 0.9600 . ?
C103 H10I 0.9600 . ?
C103 H10J 0.9600 . ?
C103 H10K 0.9600 . ?
C104 H10L 0.9600 . ?
C104 H10M 0.9600 . ?
C104 H10N 0.9600 . ?
C105 C117 1.555(10) . ?
C105 C122 1.518(10) . ?
C105 C126 1.548(10) . ?
C106 H10O 0.9600 . ?
C106 H10P 0.9600 . ?
C106 H10Q 0.9600 . ?
C21 H21C 0.9700 . ?
C21 H21D 0.9700 . ?
C21 H21A 0.9700 . ?
C21 H21B 0.9700 . ?
C21 C20A 1.534(15) . ?
C21 C20 1.473(16) . ?
C3 H3A 0.9700 . ?
C3 H3B 0.9700 . ?
C3 C2 1.511(10) . ?
C107 H10R 0.9600 . ?
C107 H10S 0.9600 . ?
C107 H10T 0.9600 . ?
C108 H10U 0.9600 . ?
C108 H10V 0.9600 . ?
C108 H10W 0.9600 . ?
C109 H10X 0.9600 . ?
C109 H10Y 0.9600 . ?
C109 HA 0.9600 . ?
C110 H11C 0.9600 . ?
C110 H11D 0.9600 . ?
C110 H11E 0.9600 . ?
C111 H11F 0.9600 . ?
C111 H11G 0.9600 . ?
C111 H11H 0.9600 . ?
C112 H11I 0.9600 . ?
C112 H11J 0.9600 . ?
C112 H11K 0.9600 . ?
C113 H11L 0.9600 . ?
C113 H11M 0.9600 . ?
C113 H11N 0.9600 . ?
C114 H11O 0.9600 . ?
C114 H11P 0.9600 . ?
C114 H11Q 0.9600 . ?
C115 H11R 0.9600 . ?
C115 H11S 0.9600 . ?
C115 H11T 0.9600 . ?
C116 H11U 0.9600 . ?
C116 H11V 0.9600 . ?
C116 H11W 0.9600 . ?
C117 H11X 0.9600 . ?
C117 H11Y 0.9600 . ?
C117 HB 0.9600 . ?
C2 H2A 0.9700 . ?
C2 H2B 0.9700 . ?
C2 C1 1.492(11) . ?
C118 H11Z 0.9600 . ?
C118 HC 0.9600 . ?
C118 HD 0.9600 . ?
C119 H11 0.9600 . ?
C119 HE 0.9600 . ?
C119 HF 0.9600 . ?
C120 H12C 0.9600 . ?
C120 H12D 0.9600 . ?
C120 H12E 0.9600 . ?
C121 H12F 0.9600 . ?
C121 H12G 0.9600 . ?
C121 H12H 0.9600 . ?
C122 H12I 0.9600 . ?
C122 H12J 0.9600 . ?
C122 H12K 0.9600 . ?
C123 H12L 0.9600 . ?
C123 H12M 0.9600 . ?
C123 H12N 0.9600 . ?
C8 H8A 0.9700 . ?
C8 H8B 0.9700 . ?
C8 C7 1.533(10) . ?
C124 H12O 0.9600 . ?
C124 H12P 0.9600 . ?
C124 H12Q 0.9600 . ?
C1C HG 0.9700 . ?
C1C HH 0.9700 . ?
C1C HI 0.9700 . ?
C1C HJ 0.9700 . ?
C1C C2C 1.534(10) . ?
C1C C2D 1.559(13) . ?
C125 H12R 0.9600 . ?
C125 H12S 0.9600 . ?
C125 H12T 0.9600 . ?
C126 H12U 0.9600 . ?
C126 H12V 0.9600 . ?
C126 H12W 0.9600 . ?
C7 H7A 0.9600 . ?
C7 H7B 0.9600 . ?
C7 H7C 0.9600 . ?
C1 H1A 0.9600 . ?
C1 H1B 0.9600 . ?
C1 H1C 0.9600 . ?
C17 H17A 0.9700 . ?
C17 H17B 0.9700 . ?
C17 H17C 0.9700 . ?
C17 H17D 0.9700 . ?
C17 C16 1.435(12) . ?
C17 C16A 1.383(12) . ?
C127 H12X 0.9600 . ?
C127 H12Y 0.9600 . ?
C127 HK 0.9600 . ?
C20A H20A 0.9700 . ?
C20A H20B 0.9700 . ?
C20A C19A 1.520(16) . ?
C2C C3C 1.550(13) . ?
C2C C4C 1.528(12) . ?
C5C HL 0.9600 . ?
C5C HM 0.9600 . ?
C5C HN 0.9600 . ?
C5C C4C 1.521(12) . ?
C3C HO 0.9600 . ?
C3C HP 0.9600 . ?
C3C HQ 0.9600 . ?
C128 H12Z 0.9600 . ?
C128 HR 0.9600 . ?
C128 HS 0.9600 . ?
C14 H14A 0.9700 . ?
C14 H14B 0.9700 . ?
C14 C13 1.497(15) . ?
C14 C15 1.479(17) . ?
C13 H13A 0.9600 . ?
C13 H13B 0.9600 . ?
C13 H13C 0.9600 . ?
C16 H16A 0.9700 . ?
C16 H16B 0.9700 . ?
C16 C15 1.494(11) . ?
C4C HT 0.9800 . ?
C19A H19A 0.9600 . ?
C19A H19B 0.9600 . ?
C19A H19C 0.9600 . ?
C15 H15A 0.9700 . ?
C15 H15B 0.9700 . ?
C5D HU 0.9600 . ?
C5D HV 0.9600 . ?
C5D HW 0.9600 . ?
C5D C4D 1.550(16) . ?
C4D HX 0.9800 . ?
C4D C2D 1.527(15) . ?
C2D C3D 1.543(16) . ?
C3D HY 0.9600 . ?
C3D HZ 0.9600 . ?
C3D H0AA 0.9600 . ?
C13A H13D 0.9600 . ?
C13A H13E 0.9600 . ?
C13A H13F 0.9600 . ?
C13A C14A 1.488(17) . ?
C14A H14C 0.9700 . ?
C14A H14D 0.9700 . ?
C14A C15A 1.449(19) . ?
C15A H15C 0.9700 . ?
C15A H15D 0.9700 . ?
C15A C16A 1.477(13) . ?
C16A H16C 0.9700 . ?
C16A H16D 0.9700 . ?
C20 H20C 0.9700 . ?
C20 H20D 0.9700 . ?
C20 C19 1.565(19) . ?
C19 H19D 0.9600 . ?
C19 H19E 0.9600 . ?
C19 H19F 0.9600 . ?

loop_
_exptl_oxdiff_crystal_face_indexfrac_h
_exptl_oxdiff_crystal_face_indexfrac_k
_exptl_oxdiff_crystal_face_indexfrac_l
_exptl_oxdiff_crystal_face_x
_exptl_oxdiff_crystal_face_y
_exptl_oxdiff_crystal_face_z
29.0031 -0.0130 0.0027 -0.0947 -1.0114 -0.0018
-29.0031 0.0130 -0.0027 0.0947 1.0114 0.0018
0.0028 11.9989 -0.0031 -0.0317 0.0015 0.9857
-0.0028 -11.9991 1.0031 -0.0665 0.0078 -0.9889
0.9996 0.0017 -9.9996 0.9786 -0.1279 0.0321
-0.9982 5.9980 8.9981 -0.8962 0.1194 0.4639
-1.0008 -5.0010 9.0009 -0.8672 0.1180 -0.4396
20.0030 1.9893 7.0012 -0.7579 -0.6322 0.1405
18.0009 -6.0088 6.0031 -0.6320 -0.5727 -0.5133
-18.0011 5.0089 -6.0028 0.6347 0.5726 0.4311
-8.0036 -10.9948 -2.9978 0.3497 0.2498 -0.8934
-14.9991 10.0052 2.9959 -0.2720 0.5523 0.8127
-22.0031 -3.9908 4.9988 -0.4085 0.8133 -0.3433
3.9976 -12.0005 -0.9965 0.1168 -0.1503 -0.9827
25.0024 -0.0101 -4.9975 0.4093 -0.9185 0.0145
